data_4068075
loop_
_publ_author_name
'Han, Ying-Feng'
'Lin, Yue-Jian'
'Hor, T. S. Andy'
'Jin, Guo-Xin'

_publ_section_title
;
 Efficient Route to Organometallic Cage Formation via C--H
 Activation-Directed Muticomponent Assembly Accompanying Aromatic Guest
 Encapsulation
;
_journal_issue 3
_journal_name_full Organometallics
_journal_page_first 995
_journal_paper_doi 10.1021/om201074k
_journal_volume 31
_journal_year 2012
_chemical_formula_sum 'C184 H178 F18 Ir6 N18 O18 S6'
_chemical_formula_weight 4617.00
_chemical_name_systematic
; 
 ? 
;
_space_group_IT_number 15
_symmetry_cell_setting monoclinic
_symmetry_space_group_name_Hall '-C 2yc'
_symmetry_space_group_name_H-M 'C 1 2/c 1'
_atom_sites_solution_hydrogens geom
_atom_sites_solution_primary direct
_atom_sites_solution_secondary difmap
_audit_creation_method SHELXL-97
_cell_angle_alpha 90.00
_cell_angle_beta 131.8910(10)
_cell_angle_gamma 90.00
_cell_formula_units_Z 8
_cell_length_a 56.022(4)
_cell_length_b 25.982(2)
_cell_length_c 38.976(3)
_cell_measurement_reflns_used 9906
_cell_measurement_temperature 173(2)
_cell_measurement_theta_max 23.93
_cell_measurement_theta_min 2.27
_cell_volume 42232(6)
_computing_cell_refinement 'Bruker SAINT'
_computing_data_collection 'Bruker APEX2'
_computing_data_reduction 'Bruker SAINT'
_computing_molecular_graphics 'Bruker SHELXTL'
_computing_publication_material 'Bruker SHELXTL'
_computing_structure_refinement 'SHELXL-97 (Sheldrick, 1997)'
_computing_structure_solution 'SHELXS-97 (Sheldrick, 1990)'
_diffrn_ambient_temperature 173(2)
_diffrn_measured_fraction_theta_full 0.996
_diffrn_measured_fraction_theta_max 0.996
_diffrn_measurement_device_type 'Bruker APEX-II CCD'
_diffrn_measurement_method '\f and \w scans'
_diffrn_radiation_monochromator graphite
_diffrn_radiation_source 'fine-focus sealed tube'
_diffrn_radiation_type MoK\a
_diffrn_radiation_wavelength 0.71073
_diffrn_reflns_av_R_equivalents 0.0876
_diffrn_reflns_av_sigmaI/netI 0.1200
_diffrn_reflns_limit_h_max 66
_diffrn_reflns_limit_h_min -66
_diffrn_reflns_limit_k_max 30
_diffrn_reflns_limit_k_min -30
_diffrn_reflns_limit_l_max 46
_diffrn_reflns_limit_l_min -45
_diffrn_reflns_number 126737
_diffrn_reflns_theta_full 25.01
_diffrn_reflns_theta_max 25.01
_diffrn_reflns_theta_min 0.92
_diffrn_standards_decay_% 6.43
_exptl_absorpt_coefficient_mu 3.900
_exptl_absorpt_correction_T_max 0.7204
_exptl_absorpt_correction_T_min 0.4422
_exptl_absorpt_correction_type multi-scan
_exptl_absorpt_process_details sadabs
_exptl_crystal_colour red
_exptl_crystal_density_diffrn 1.452
_exptl_crystal_density_method 'not measured'
_exptl_crystal_description prism
_exptl_crystal_F_000 18176
_exptl_crystal_size_max 0.25
_exptl_crystal_size_mid 0.12
_exptl_crystal_size_min 0.09
_platon_squeeze_details
;
;
_refine_diff_density_max 3.648
_refine_diff_density_min -1.481
_refine_diff_density_rms 0.223
_refine_ls_extinction_method none
_refine_ls_goodness_of_fit_ref 0.874
_refine_ls_hydrogen_treatment constr
_refine_ls_matrix_type full
_refine_ls_number_parameters 1995
_refine_ls_number_reflns 37110
_refine_ls_number_restraints 119
_refine_ls_restrained_S_all 0.876
_refine_ls_R_factor_all 0.1394
_refine_ls_R_factor_gt 0.0789
_refine_ls_shift/su_max 0.006
_refine_ls_shift/su_mean 0.000
_refine_ls_structure_factor_coef Fsqd
_refine_ls_weighting_details 'calc w=1/[\s^2^(Fo^2^)+(0.1423P)^2^+0.0000P] where P=(Fo^2^+2Fc^2^)/3'
_refine_ls_weighting_scheme calc
_refine_ls_wR_factor_gt 0.1978
_refine_ls_wR_factor_ref 0.2290
_reflns_number_gt 17657
_reflns_number_total 37110
_reflns_threshold_expression >2sigma(I)
_cod_data_source_file om201074k_si_001.cif
_cod_data_source_block 7_4c
_cod_depositor_comments
;
The following automatic conversions were performed:

'_symmetry_cell_setting' value 'Monoclinic' changed to 'monoclinic'
according to /home/saulius/struct/CIF-dictionaries/cif_core.dic
dictionary named 'cif_core.dic' version 2.4.1 from 2010-06-29.

Automatic conversion script
Id: cif_fix_values 1715 2011-07-08 13:25:40Z adriana 
;
_cod_original_cell_volume 42233(6)
_cod_original_sg_symbol_H-M C2/c
_cod_database_code 4068075

loop_
_symmetry_equiv_pos_as_xyz
'x, y, z'
'-x, y, -z+1/2'
'x+1/2, y+1/2, z'
'-x+1/2, y+1/2, -z+1/2'
'-x, -y, -z'
'x, -y, z-1/2'
'-x+1/2, -y+1/2, -z'
'x+1/2, -y+1/2, z-1/2'

loop_
_atom_site_label
_atom_site_type_symbol
_atom_site_fract_x
_atom_site_fract_y
_atom_site_fract_z
_atom_site_U_iso_or_equiv
_atom_site_adp_type
_atom_site_occupancy
_atom_site_symmetry_multiplicity
_atom_site_calc_flag
_atom_site_refinement_flags
_atom_site_disorder_assembly
_atom_site_disorder_group
Ir1 Ir 0.795465(15) 1.08229(2) 0.99023(2) 0.06305(18) Uani 1 1 d . . .
Ir2 Ir 0.849505(13) 0.82963(2) 1.061656(18) 0.05463(17) Uani 1 1 d . . .
Ir3 Ir 0.952877(13) 1.04308(2) 0.846059(19) 0.04966(16) Uani 1 1 d . . .
Ir4 Ir 0.926969(13) 0.77910(2) 0.80662(2) 0.05252(16) Uani 1 1 d . . .
Ir5 Ir 0.631593(13) 1.05465(2) 0.55181(2) 0.05377(16) Uani 1 1 d . . .
Ir6 Ir 0.621210(13) 0.80672(2) 0.610594(19) 0.05222(16) Uani 1 1 d . A .
N1 N 0.7532(3) 1.0371(5) 0.9572(4) 0.062(3) Uani 1 1 d . . .
N2 N 0.8899(3) 0.8740(5) 1.0894(4) 0.062(3) Uani 1 1 d . . .
N3 N 0.9776(2) 1.0097(4) 0.9114(4) 0.055(3) Uani 1 1 d . . .
N4 N 0.8974(3) 0.8134(4) 0.7408(4) 0.054(3) Uani 1 1 d . . .
N5 N 0.6427(3) 1.0054(4) 0.5219(4) 0.061(3) Uani 1 1 d . . .
N6 N 0.6073(3) 0.8577(5) 0.6368(4) 0.061(3) Uani 1 1 d . . .
N7 N 0.7934(3) 1.0681(5) 0.9355(4) 0.060(3) Uani 1 1 d . . .
N8 N 0.9117(3) 1.0456(4) 0.8356(4) 0.051(3) Uani 1 1 d . . .
N9 N 0.6774(3) 1.0483(4) 0.6156(4) 0.061(3) Uani 1 1 d . . .
N10 N 0.7678(3) 1.0632(4) 0.7869(4) 0.050(3) Uani 1 1 d . . .
N11 N 0.8250(2) 1.0612(4) 0.8407(3) 0.045(2) Uani 1 1 d . . .
N12 N 0.7961(2) 1.0561(4) 0.7611(4) 0.047(3) Uani 1 1 d . . .
N13 N 0.8395(3) 0.8207(4) 0.9995(3) 0.050(3) Uani 1 1 d . . .
N14 N 0.8900(3) 0.7879(4) 0.8075(4) 0.048(3) Uani 1 1 d . . .
N15 N 0.6692(2) 0.8170(4) 0.6694(3) 0.051(3) Uani 1 1 d . . .
N16 N 0.7773(2) 0.8072(4) 0.8292(3) 0.043(2) Uani 1 1 d . . .
N17 N 0.8320(2) 0.8011(4) 0.8637(3) 0.050(3) Uani 1 1 d . . .
N18 N 0.7899(2) 0.8051(4) 0.7824(3) 0.043(2) Uani 1 1 d . . .
O1 O 0.0561(4) 0.1637(7) 0.4885(6) 0.176(8) Uani 1 1 d . . .
O2 O 0.0683(6) 0.0848(10) 0.5294(8) 0.213(9) Uiso 1 1 d . . .
O3 O 0.1108(4) 0.1311(6) 0.5397(6) 0.177(8) Uani 1 1 d . . .
O4 O 0.9396(4) 0.8060(5) 0.0213(6) 0.146(6) Uani 1 1 d . . .
O5 O 0.9357(11) 0.7286(10) 0.0465(10) 0.36(2) Uani 1 1 d . . .
O6 O 0.9084(4) 0.7416(6) -0.0372(5) 0.128(5) Uani 1 1 d . . .
O7 O 0.2693(8) 0.7992(11) 0.5871(10) 0.286(14) Uiso 1 1 d D . .
O8 O 0.2877(7) 0.8198(11) 0.6629(9) 0.281(14) Uiso 1 1 d D . .
O9 O 0.2865(8) 0.8857(10) 0.6193(11) 0.317(16) Uiso 1 1 d D . .
O10 O 0.4738(5) 0.5354(13) 0.2215(8) 0.286(16) Uani 1 1 d D . .
O11 O 0.4444(4) 0.5967(6) 0.2218(5) 0.156(8) Uani 1 1 d D . .
O12 O 0.4297(3) 0.5294(5) 0.1523(5) 0.104(5) Uani 1 1 d D . .
S1 S 0.07707(16) 0.1200(2) 0.5121(2) 0.126(2) Uani 1 1 d D . .
S2 S 0.93199(16) 0.7545(3) 0.0107(3) 0.146(3) Uani 1 1 d . . .
S3 S 0.2858(4) 0.8289(6) 0.6217(6) 0.281(6) Uiso 1 1 d D . .
S4 S 0.4439(2) 0.5620(4) 0.1876(4) 0.201(5) Uani 1 1 d D . .
F1 F 0.0388(3) 0.0670(5) 0.4349(5) 0.138(4) Uiso 1 1 d . . .
F2 F 0.0697(4) 0.1186(7) 0.4388(6) 0.180(6) Uiso 1 1 d . . .
F3 F 0.0881(6) 0.0484(11) 0.4761(8) 0.255(10) Uiso 1 1 d . . .
F4 F 0.9639(4) 0.6731(7) 0.0189(5) 0.166(5) Uiso 1 1 d D . .
F5 F 0.9741(5) 0.7516(9) 0.0055(7) 0.223(8) Uiso 1 1 d D . .
F6 F 0.9894(5) 0.7263(8) 0.0674(7) 0.211(7) Uiso 1 1 d D . .
F7 F 0.3258(6) 0.8108(11) 0.6130(9) 0.350(16) Uiso 1 1 d D . .
F8 F 0.3475(6) 0.8421(11) 0.6774(11) 0.49(3) Uiso 1 1 d D . .
F9 F 0.3308(5) 0.7642(7) 0.6622(7) 0.254(9) Uiso 1 1 d D . .
F10 F 0.4687(4) 0.6068(6) 0.1666(5) 0.153(5) Uiso 1 1 d . . .
F11 F 0.4347(5) 0.6490(9) 0.1471(8) 0.222(8) Uiso 1 1 d . . .
F12 F 0.4706(7) 0.6443(13) 0.2152(11) 0.330(14) Uiso 1 1 d . . .
C1 C 0.8132(4) 1.0106(6) 1.0118(5) 0.062(4) Uani 1 1 d . . .
C2 C 0.7912(3) 0.9690(6) 0.9957(4) 0.053(3) Uani 1 1 d . . .
C3 C 0.7985(3) 0.9189(5) 1.0072(4) 0.046(3) Uani 1 1 d . . .
H3 H 0.7819 0.8946 0.9953 0.055 Uiso 1 1 calc R . .
C4 C 0.8307(4) 0.9026(6) 1.0369(5) 0.064(4) Uani 1 1 d . . .
C5 C 0.8536(3) 0.9406(6) 1.0521(4) 0.053(3) Uani 1 1 d . . .
C6 C 0.8455(3) 0.9917(6) 1.0408(4) 0.059(4) Uani 1 1 d . . .
H6 H 0.8622 1.0158 1.0530 0.071 Uiso 1 1 calc R . .
C7 C 0.7583(4) 0.9883(6) 0.9667(5) 0.074(5) Uani 1 1 d . . .
H7 H 0.7410 0.9656 0.9552 0.089 Uiso 1 1 calc R . .
C8 C 0.7218(4) 1.0560(6) 0.9348(6) 0.071(4) Uani 1 1 d . . .
C9 C 0.7096(4) 1.0551(9) 0.9528(7) 0.102(7) Uani 1 1 d . . .
H9 H 0.7221 1.0422 0.9832 0.123 Uiso 1 1 calc R . .
C10 C 0.6796(5) 1.0717(10) 0.9309(9) 0.115(7) Uani 1 1 d . . .
H10 H 0.6724 1.0716 0.9471 0.138 Uiso 1 1 calc R . .
C11 C 0.6606(6) 1.0876(9) 0.8895(9) 0.120(8) Uani 1 1 d . . .
C12 C 0.6709(7) 1.0922(10) 0.8696(10) 0.139(9) Uiso 1 1 d . . .
H12 H 0.6575 1.1068 0.8396 0.166 Uiso 1 1 calc R . .
C13 C 0.7035(6) 1.0751(11) 0.8919(9) 0.156(12) Uani 1 1 d . . .
H13 H 0.7113 1.0775 0.8766 0.187 Uiso 1 1 calc R . .
C14 C 0.6267(5) 1.1055(9) 0.8646(10) 0.153(10) Uani 1 1 d . . .
H14A H 0.6274 1.1349 0.8810 0.230 Uiso 1 1 calc R . .
H14B H 0.6146 1.0774 0.8636 0.230 Uiso 1 1 calc R . .
H14C H 0.6162 1.1157 0.8331 0.230 Uiso 1 1 calc R . .
C15 C 0.8848(3) 0.9217(7) 1.0789(5) 0.064(4) Uani 1 1 d . . .
H15 H 0.9019 0.9440 1.0892 0.077 Uiso 1 1 calc R . .
C16 C 0.9224(3) 0.8562(8) 1.1205(5) 0.069(5) Uani 1 1 d . . .
C17 C 0.9300(4) 0.8079(8) 1.1144(5) 0.081(5) Uani 1 1 d . . .
H17 H 0.9136 0.7871 1.0890 0.097 Uiso 1 1 calc R . .
C18 C 0.9618(5) 0.7901(8) 1.1455(7) 0.099(6) Uani 1 1 d . . .
H18 H 0.9670 0.7580 1.1400 0.118 Uiso 1 1 calc R . .
C19 C 0.9855(4) 0.8185(10) 1.1837(6) 0.087(6) Uani 1 1 d . . .
C20 C 0.9783(4) 0.8659(10) 1.1889(6) 0.098(7) Uani 1 1 d . . .
H20 H 0.9952 0.8863 1.2141 0.118 Uiso 1 1 calc R . .
C21 C 0.9474(4) 0.8862(8) 1.1594(5) 0.090(6) Uani 1 1 d . . .
H21 H 0.9431 0.9190 1.1651 0.108 Uiso 1 1 calc R . .
C22 C 1.0188(4) 0.7997(10) 1.2174(7) 0.131(9) Uani 1 1 d . . .
H22A H 1.0325 0.8210 1.2158 0.197 Uiso 1 1 calc R . .
H22B H 1.0196 0.7639 1.2103 0.197 Uiso 1 1 calc R . .
H22C H 1.0264 0.8016 1.2485 0.197 Uiso 1 1 calc R . .
C23 C 0.9408(3) 0.9673(5) 0.8293(5) 0.047(3) Uani 1 1 d . . .
C24 C 0.9569(3) 0.9339(5) 0.8679(4) 0.045(3) Uani 1 1 d . . .
C25 C 0.9540(3) 0.8789(5) 0.8650(5) 0.052(3) Uani 1 1 d . . .
H25 H 0.9648 0.8593 0.8924 0.063 Uiso 1 1 calc R . .
C26 C 0.9361(3) 0.8549(5) 0.8242(5) 0.051(3) Uani 1 1 d . . .
C27 C 0.9198(3) 0.8907(6) 0.7863(6) 0.062(4) Uani 1 1 d . . .
C28 C 0.9214(3) 0.9432(5) 0.7885(5) 0.056(4) Uani 1 1 d . . .
H28 H 0.9087 0.9628 0.7608 0.068 Uiso 1 1 calc R . .
C29 C 0.9768(4) 0.9606(6) 0.9120(5) 0.060(4) Uani 1 1 d . . .
H29 H 0.9887 0.9422 0.9402 0.072 Uiso 1 1 calc R . .
C30 C 1.0008(3) 1.0378(5) 0.9537(4) 0.050(3) Uani 1 1 d . . .
C31 C 1.0286(3) 1.0179(6) 0.9909(5) 0.063(4) Uani 1 1 d . . .
H31 H 1.0336 0.9829 0.9912 0.076 Uiso 1 1 calc R . .
C32 C 1.0503(4) 1.0492(6) 1.0294(5) 0.070(4) Uani 1 1 d . . .
H32 H 1.0702 1.0351 1.0558 0.084 Uiso 1 1 calc R . .
C33 C 1.0437(5) 1.0983(7) 1.0298(7) 0.082(5) Uani 1 1 d . . .
C34 C 1.0143(4) 1.1197(7) 0.9943(5) 0.064(4) Uani 1 1 d . . .
H34 H 1.0096 1.1543 0.9958 0.077 Uiso 1 1 calc R . .
C35 C 0.9916(4) 1.0890(6) 0.9559(5) 0.066(4) Uani 1 1 d . . .
H35 H 0.9705 1.1015 0.9316 0.080 Uiso 1 1 calc R . .
C36 C 1.0690(4) 1.1350(6) 1.0695(5) 0.077(5) Uani 1 1 d . . .
H36A H 1.0883 1.1154 1.0940 0.116 Uiso 1 1 calc R . .
H36B H 1.0603 1.1515 1.0818 0.116 Uiso 1 1 calc R . .
H36C H 1.0746 1.1614 1.0579 0.116 Uiso 1 1 calc R . .
C37 C 0.8994(4) 0.8635(5) 0.7413(5) 0.061(4) Uani 1 1 d . . .
H37 H 0.8879 0.8822 0.7134 0.073 Uiso 1 1 calc R . .
C38 C 0.8795(3) 0.7864(5) 0.6976(5) 0.054(3) Uani 1 1 d . . .
C39 C 0.8568(4) 0.7530(7) 0.6840(7) 0.089(5) Uani 1 1 d . . .
H39 H 0.8531 0.7443 0.7038 0.107 Uiso 1 1 calc R . .
C40 C 0.8388(5) 0.7313(7) 0.6415(6) 0.096(6) Uani 1 1 d . . .
H40 H 0.8221 0.7084 0.6318 0.116 Uiso 1 1 calc R . .
C41 C 0.8437(5) 0.7411(7) 0.6103(6) 0.084(5) Uani 1 1 d . . .
C42 C 0.8682(5) 0.7729(7) 0.6277(6) 0.088(6) Uani 1 1 d . . .
H42 H 0.8733 0.7788 0.6091 0.105 Uiso 1 1 calc R . .
C43 C 0.8876(5) 0.7991(6) 0.6708(6) 0.082(5) Uani 1 1 d . . .
H43 H 0.9042 0.8225 0.6807 0.098 Uiso 1 1 calc R . .
C44 C 0.8246(5) 0.7192(8) 0.5629(6) 0.105(6) Uani 1 1 d . . .
H44A H 0.8152 0.7473 0.5404 0.158 Uiso 1 1 calc R . .
H44B H 0.8074 0.6975 0.5556 0.158 Uiso 1 1 calc R . .
H44C H 0.8386 0.6985 0.5616 0.158 Uiso 1 1 calc R . .
C45 C 0.6252(3) 0.9825(5) 0.5675(4) 0.044(3) Uani 1 1 d . A .
C46 C 0.6335(3) 0.9422(4) 0.5546(4) 0.045(3) Uani 1 1 d . . .
C47 C 0.6327(3) 0.8902(5) 0.5651(5) 0.058(4) Uani 1 1 d . A .
H47 H 0.6386 0.8634 0.5554 0.070 Uiso 1 1 calc R . .
C48 C 0.6240(3) 0.8785(5) 0.5883(5) 0.048(3) Uani 1 1 d . . .
C49 C 0.6171(3) 0.9197(4) 0.6049(5) 0.048(3) Uani 1 1 d . A .
C50 C 0.6184(3) 0.9687(6) 0.5940(5) 0.062(4) Uani 1 1 d . . .
H50 H 0.6141 0.9957 0.6057 0.074 Uiso 1 1 calc R A .
C51 C 0.6418(3) 0.9572(6) 0.5284(5) 0.063(4) Uani 1 1 d . . .
H51 H 0.6467 0.9321 0.5161 0.075 Uiso 1 1 calc R . .
C52 C 0.6463(4) 1.0195(7) 0.4893(7) 0.077(5) Uani 1 1 d . . .
C53 C 0.6688(5) 1.0531(7) 0.5017(7) 0.094(6) Uani 1 1 d . . .
H53 H 0.6829 1.0668 0.5321 0.112 Uiso 1 1 calc R . .
C54 C 0.6719(6) 1.0687(6) 0.4703(9) 0.108(8) Uani 1 1 d . . .
H54 H 0.6866 1.0942 0.4770 0.130 Uiso 1 1 calc R . .
C55 C 0.6510(7) 1.0428(12) 0.4284(9) 0.147(10) Uani 1 1 d U . .
C56 C 0.6205(8) 1.0114(12) 0.4087(12) 0.178(12) Uiso 1 1 d . . .
H56 H 0.6027 1.0035 0.3773 0.214 Uiso 1 1 calc R . .
C57 C 0.6245(7) 0.9979(7) 0.4450(7) 0.123(9) Uani 1 1 d . . .
H57 H 0.6113 0.9709 0.4407 0.148 Uiso 1 1 calc R . .
C58 C 0.6500(10) 1.0646(17) 0.3885(14) 0.257(19) Uiso 1 1 d . . .
H58A H 0.6640 1.0948 0.4001 0.386 Uiso 1 1 calc R . .
H58B H 0.6280 1.0744 0.3615 0.386 Uiso 1 1 calc R . .
H58C H 0.6574 1.0379 0.3798 0.386 Uiso 1 1 calc R . .
C59 C 0.6080(3) 0.9049(6) 0.6303(5) 0.056(4) Uani 1 1 d . A .
H59 H 0.6027 0.9301 0.6419 0.067 Uiso 1 1 calc R . .
C60 C 0.6037(6) 0.8403(10) 0.6722(8) 0.055(9) Uani 0.50 1 d PGU A 1
C61 C 0.6245(6) 0.8640(10) 0.7153(9) 0.109(13) Uani 0.50 1 d PGU A 1
H61 H 0.6419 0.8841 0.7239 0.131 Uiso 0.50 1 calc PR A 1
C62 C 0.6197(6) 0.8580(11) 0.7460(8) 0.127(15) Uani 0.50 1 d PGDU A 1
H62 H 0.6339 0.8741 0.7753 0.152 Uiso 0.50 1 calc PR A 1
C63 C 0.5942(6) 0.8284(10) 0.7335(7) 0.097(12) Uani 0.50 1 d PGDU A 1
C64 C 0.5734(5) 0.8047(8) 0.6903(7) 0.050(7) Uiso 0.50 1 d PGD A 1
H64 H 0.5560 0.7845 0.6818 0.060 Uiso 0.50 1 calc PR A 1
C65 C 0.5782(5) 0.8106(9) 0.6597(7) 0.096(12) Uani 0.50 1 d PGU A 1
H65 H 0.5640 0.7945 0.6303 0.115 Uiso 0.50 1 calc PR A 1
C66 C 0.5841(16) 0.818(3) 0.760(2) 0.19(3) Uani 0.50 1 d PDU A 1
H66A H 0.5684 0.8441 0.7521 0.291 Uiso 0.50 1 calc PR A 1
H66B H 0.6028 0.8199 0.7932 0.291 Uiso 0.50 1 calc PR A 1
H66C H 0.5744 0.7839 0.7524 0.291 Uiso 0.50 1 calc PR A 1
C60' C 0.5915(6) 0.8447(9) 0.6530(9) 0.049(8) Uani 0.50 1 d PGU A 2
C61' C 0.6088(5) 0.8069(9) 0.6927(8) 0.100(12) Uani 0.50 1 d PGU A 2
H61' H 0.6273 0.7895 0.7023 0.120 Uiso 0.50 1 calc PR A 2
C62' C 0.5966(6) 0.7969(8) 0.7169(8) 0.053(7) Uani 0.50 1 d PGU A 2
H62' H 0.6075 0.7732 0.7418 0.064 Uiso 0.50 1 calc PR A 2
C63' C 0.5671(7) 0.8247(11) 0.7016(11) 0.19(3) Uani 0.50 1 d PGDU A 2
C64' C 0.5498(7) 0.8625(12) 0.6619(11) 0.18(2) Uani 0.50 1 d PGU A 2
H64' H 0.5313 0.8799 0.6523 0.217 Uiso 0.50 1 calc PR A 2
C65' C 0.5620(6) 0.8725(10) 0.6377(9) 0.107(13) Uani 0.50 1 d PGU A 2
H65' H 0.5511 0.8962 0.6128 0.128 Uiso 0.50 1 calc PR A 2
C66' C 0.5436(12) 0.814(2) 0.708(2) 0.18(2) Uani 0.50 1 d PDU A 2
H66D H 0.5456 0.8416 0.7276 0.265 Uiso 0.50 1 calc PR A 2
H66E H 0.5485 0.7810 0.7236 0.265 Uiso 0.50 1 calc PR A 2
H66F H 0.5216 0.8140 0.6784 0.265 Uiso 0.50 1 calc PR A 2
C67 C 0.7952(4) 1.0630(5) 0.8274(5) 0.057(4) Uani 1 1 d . . .
C68 C 0.8224(2) 1.0572(4) 0.8058(4) 0.033(3) Uani 1 1 d . . .
C69 C 0.7694(3) 1.0597(4) 0.7532(4) 0.045(3) Uani 1 1 d . . .
C70 C 0.8224(4) 1.0653(7) 0.9455(5) 0.075(5) Uani 1 1 d . . .
H70 H 0.8419 1.0651 0.9768 0.090 Uiso 1 1 calc R . .
C71 C 0.8237(3) 1.0629(5) 0.9128(5) 0.063(4) Uani 1 1 d . . .
H71 H 0.8436 1.0595 0.9204 0.075 Uiso 1 1 calc R . .
C72 C 0.7961(3) 1.0652(5) 0.8686(5) 0.049(3) Uani 1 1 d . . .
C73 C 0.7669(3) 1.0642(7) 0.8575(5) 0.080(5) Uani 1 1 d . . .
H73 H 0.7473 1.0619 0.8264 0.096 Uiso 1 1 calc R . .
C74 C 0.7677(4) 1.0667(6) 0.8929(6) 0.065(4) Uani 1 1 d . . .
H74 H 0.7478 1.0675 0.8856 0.078 Uiso 1 1 calc R . .
C75 C 0.9098(3) 1.0492(5) 0.8682(4) 0.057(4) Uani 1 1 d . . .
H75 H 0.9293 1.0476 0.8994 0.069 Uiso 1 1 calc R . .
C76 C 0.8819(3) 1.0551(5) 0.8600(4) 0.048(3) Uani 1 1 d . . .
H76 H 0.8826 1.0601 0.8848 0.057 Uiso 1 1 calc R . .
C77 C 0.8535(3) 1.0537(5) 0.8160(5) 0.048(3) Uani 1 1 d . . .
C78 C 0.8541(4) 1.0483(5) 0.7820(5) 0.059(4) Uani 1 1 d . . .
H78 H 0.8344 1.0477 0.7509 0.071 Uiso 1 1 calc R . .
C79 C 0.8820(3) 1.0437(6) 0.7913(5) 0.060(4) Uani 1 1 d . . .
H79 H 0.8812 1.0389 0.7663 0.073 Uiso 1 1 calc R . .
C80 C 0.7045(3) 1.0448(5) 0.6247(5) 0.051(3) Uani 1 1 d . . .
H80 H 0.7029 1.0400 0.5991 0.061 Uiso 1 1 calc R . .
C81 C 0.7350(3) 1.0473(5) 0.6675(5) 0.056(4) Uani 1 1 d . . .
H81 H 0.7537 1.0440 0.6716 0.067 Uiso 1 1 calc R . .
C82 C 0.7366(4) 1.0553(5) 0.7053(5) 0.058(4) Uani 1 1 d . . .
C83 C 0.7092(3) 1.0590(6) 0.6973(5) 0.065(4) Uani 1 1 d . . .
H83 H 0.7096 1.0647 0.7218 0.078 Uiso 1 1 calc R . .
C84 C 0.6806(3) 1.0543(6) 0.6526(4) 0.059(4) Uani 1 1 d . . .
H84 H 0.6615 1.0555 0.6476 0.071 Uiso 1 1 calc R . .
C85 C 0.8097(3) 0.8061(4) 0.8677(4) 0.032(3) Uani 1 1 d . . .
C86 C 0.8203(3) 0.8008(5) 0.8207(4) 0.042(3) Uani 1 1 d . . .
C87 C 0.7692(3) 0.8072(5) 0.7899(5) 0.047(3) Uani 1 1 d . . .
C88 C 0.8593(3) 0.8187(5) 0.9925(5) 0.064(4) Uani 1 1 d . . .
H88 H 0.8815 0.8212 1.0190 0.077 Uiso 1 1 calc R . .
C89 C 0.8514(3) 0.8133(5) 0.9507(4) 0.053(4) Uani 1 1 d . . .
H89 H 0.8670 0.8132 0.9480 0.064 Uiso 1 1 calc R . .
C90 C 0.8197(3) 0.8081(5) 0.9140(4) 0.044(3) Uani 1 1 d . . .
C91 C 0.7978(3) 0.8090(6) 0.9174(4) 0.059(4) Uani 1 1 d . . .
H91 H 0.7758 0.8046 0.8907 0.070 Uiso 1 1 calc R . .
C92 C 0.8069(3) 0.8164(6) 0.9600(5) 0.063(4) Uani 1 1 d . . .
H92 H 0.7911 0.8185 0.9624 0.076 Uiso 1 1 calc R . .
C93 C 0.8964(3) 0.7763(5) 0.8462(4) 0.050(3) Uani 1 1 d . . .
H93 H 0.9173 0.7642 0.8714 0.060 Uiso 1 1 calc R . .
C94 C 0.8749(3) 0.7804(5) 0.8523(4) 0.052(3) Uani 1 1 d . . .
H94 H 0.8814 0.7720 0.8813 0.062 Uiso 1 1 calc R . .
C95 C 0.8448(3) 0.7961(5) 0.8175(4) 0.041(3) Uani 1 1 d . . .
C96 C 0.8373(4) 0.8092(5) 0.7746(5) 0.061(4) Uani 1 1 d . . .
H96 H 0.8165 0.8210 0.7484 0.074 Uiso 1 1 calc R . .
C97 C 0.8609(4) 0.8037(5) 0.7733(5) 0.056(4) Uani 1 1 d . . .
H97 H 0.8558 0.8120 0.7452 0.067 Uiso 1 1 calc R . .
C98 C 0.6914(3) 0.8173(5) 0.6655(4) 0.047(3) Uani 1 1 d . A .
H98 H 0.6847 0.8194 0.6358 0.056 Uiso 1 1 calc R . .
C99 C 0.7228(3) 0.8145(5) 0.7029(5) 0.058(4) Uani 1 1 d . . .
H99 H 0.7375 0.8145 0.6983 0.069 Uiso 1 1 calc R A .
C100 C 0.7353(3) 0.8115(5) 0.7480(5) 0.048(3) Uani 1 1 d . A .
C101 C 0.7115(4) 0.8135(6) 0.7512(5) 0.063(4) Uani 1 1 d . . .
H101 H 0.7176 0.8129 0.7805 0.075 Uiso 1 1 calc R A .
C102 C 0.6801(4) 0.8165(6) 0.7123(5) 0.062(4) Uani 1 1 d . A .
H102 H 0.6648 0.8182 0.7157 0.075 Uiso 1 1 calc R . .
C103 C 0.8251(4) 1.1190(7) 1.0580(7) 0.077(5) Uani 1 1 d . . .
C104 C 0.8337(5) 1.1389(7) 1.0308(6) 0.079(5) Uani 1 1 d . . .
C105 C 0.8066(5) 1.1671(7) 0.9915(7) 0.086(5) Uani 1 1 d . . .
C106 C 0.7824(5) 1.1622(6) 0.9906(8) 0.095(6) Uani 1 1 d . . .
C107 C 0.7936(5) 1.1348(8) 1.0324(7) 0.090(6) Uani 1 1 d . . .
C108 C 0.8455(5) 1.0946(8) 1.1004(6) 0.100(6) Uani 1 1 d . . .
H10A H 0.8628 1.1182 1.1235 0.151 Uiso 1 1 calc R . .
H10B H 0.8547 1.0640 1.0983 0.151 Uiso 1 1 calc R . .
H10C H 0.8336 1.0845 1.1095 0.151 Uiso 1 1 calc R . .
C109 C 0.8691(6) 1.1356(10) 1.0498(9) 0.153(11) Uani 1 1 d . . .
H10D H 0.8687 1.1436 1.0249 0.229 Uiso 1 1 calc R . .
H10E H 0.8775 1.1008 1.0614 0.229 Uiso 1 1 calc R . .
H10F H 0.8828 1.1604 1.0750 0.229 Uiso 1 1 calc R . .
C110 C 0.8081(7) 1.1926(7) 0.9608(9) 0.134(9) Uani 1 1 d . . .
H11A H 0.7864 1.1998 0.9317 0.202 Uiso 1 1 calc R . .
H11B H 0.8192 1.1705 0.9548 0.202 Uiso 1 1 calc R . .
H11C H 0.8200 1.2250 0.9747 0.202 Uiso 1 1 calc R . .
C111 C 0.7511(6) 1.1902(8) 0.9583(9) 0.134(9) Uani 1 1 d . . .
H11D H 0.7510 1.2187 0.9747 0.201 Uiso 1 1 calc R . .
H11E H 0.7336 1.1665 0.9468 0.201 Uiso 1 1 calc R . .
H11F H 0.7484 1.2038 0.9324 0.201 Uiso 1 1 calc R . .
C112 C 0.7752(5) 1.1284(9) 1.0460(7) 0.120(7) Uani 1 1 d . . .
H11G H 0.7742 1.0918 1.0510 0.180 Uiso 1 1 calc R . .
H11H H 0.7534 1.1416 1.0216 0.180 Uiso 1 1 calc R . .
H11I H 0.7855 1.1475 1.0745 0.180 Uiso 1 1 calc R . .
C113 C 0.8140(3) 0.7969(6) 1.0636(5) 0.053(3) Uani 1 1 d . . .
C114 C 0.8263(4) 0.7581(6) 1.0565(5) 0.070(4) Uani 1 1 d . . .
C115 C 0.8608(3) 0.7548(6) 1.0945(6) 0.075(5) Uani 1 1 d . . .
C116 C 0.8692(5) 0.7911(7) 1.1269(5) 0.082(6) Uani 1 1 d . . .
C117 C 0.8415(5) 0.8229(8) 1.1076(6) 0.084(5) Uani 1 1 d . . .
C118 C 0.7819(3) 0.8123(8) 1.0398(6) 0.095(6) Uani 1 1 d . . .
H11J H 0.7676 0.7980 1.0086 0.143 Uiso 1 1 calc R . .
H11K H 0.7805 0.8499 1.0382 0.143 Uiso 1 1 calc R . .
H11L H 0.7755 0.7995 1.0564 0.143 Uiso 1 1 calc R . .
C119 C 0.8074(4) 0.7202(7) 1.0171(6) 0.091(6) Uani 1 1 d . . .
H11M H 0.7844 0.7258 0.9988 0.136 Uiso 1 1 calc R . .
H11N H 0.8131 0.6851 1.0294 0.136 Uiso 1 1 calc R . .
H11O H 0.8124 0.7252 0.9976 0.136 Uiso 1 1 calc R . .
C120 C 0.8807(4) 0.7078(7) 1.1013(6) 0.097(6) Uani 1 1 d . . .
H12A H 0.9027 0.7187 1.1173 0.146 Uiso 1 1 calc R . .
H12B H 0.8709 0.6933 1.0712 0.146 Uiso 1 1 calc R . .
H12C H 0.8811 0.6816 1.1198 0.146 Uiso 1 1 calc R . .
C121 C 0.9025(4) 0.7972(8) 1.1744(5) 0.098(6) Uani 1 1 d . . .
H12D H 0.9028 0.7813 1.1975 0.147 Uiso 1 1 calc R . .
H12E H 0.9077 0.8339 1.1814 0.147 Uiso 1 1 calc R . .
H12F H 0.9183 0.7803 1.1749 0.147 Uiso 1 1 calc R . .
C122 C 0.8385(5) 0.8636(8) 1.1324(7) 0.109(7) Uani 1 1 d . . .
H12G H 0.8335 0.8470 1.1496 0.163 Uiso 1 1 calc R . .
H12H H 0.8212 0.8875 1.1098 0.163 Uiso 1 1 calc R . .
H12I H 0.8587 0.8825 1.1538 0.163 Uiso 1 1 calc R . .
C123 C 0.9478(4) 1.0692(6) 0.7883(5) 0.059(4) Uani 1 1 d . . .
C124 C 0.9424(4) 1.1134(5) 0.8045(5) 0.051(3) Uani 1 1 d . . .
C125 C 0.9705(4) 1.1228(6) 0.8489(6) 0.067(4) Uani 1 1 d . . .
C126 C 0.9942(4) 1.0835(6) 0.8632(6) 0.063(4) Uani 1 1 d . . .
C127 C 0.9783(4) 1.0504(6) 0.8234(6) 0.063(4) Uani 1 1 d . . .
C128 C 0.9266(4) 1.0503(7) 0.7406(6) 0.087(6) Uani 1 1 d . . .
H12J H 0.9249 1.0764 0.7209 0.130 Uiso 1 1 calc R . .
H12K H 0.9053 1.0433 0.7296 0.130 Uiso 1 1 calc R . .
H12L H 0.9355 1.0185 0.7395 0.130 Uiso 1 1 calc R . .
C129 C 0.9139(3) 1.1449(6) 0.7789(5) 0.065(4) Uani 1 1 d . . .
H12M H 0.9092 1.1531 0.7984 0.098 Uiso 1 1 calc R . .
H12N H 0.8958 1.1261 0.7516 0.098 Uiso 1 1 calc R . .
H12O H 0.9173 1.1769 0.7694 0.098 Uiso 1 1 calc R . .
C130 C 0.9775(4) 1.1718(6) 0.8765(6) 0.086(5) Uani 1 1 d . . .
H13A H 0.9827 1.2001 0.8658 0.128 Uiso 1 1 calc R . .
H13B H 0.9957 1.1656 0.9094 0.128 Uiso 1 1 calc R . .
H13C H 0.9586 1.1809 0.8720 0.128 Uiso 1 1 calc R . .
C131 C 1.0278(3) 1.0817(6) 0.9065(5) 0.072(4) Uani 1 1 d . . .
H13D H 1.0418 1.0888 0.9003 0.109 Uiso 1 1 calc R . .
H13E H 1.0326 1.0474 0.9203 0.109 Uiso 1 1 calc R . .
H13F H 1.0314 1.1076 0.9278 0.109 Uiso 1 1 calc R . .
C132 C 0.9948(5) 1.0096(6) 0.8203(7) 0.095(6) Uani 1 1 d . . .
H13G H 0.9800 0.9809 0.8020 0.142 Uiso 1 1 calc R . .
H13H H 1.0132 0.9974 0.8513 0.142 Uiso 1 1 calc R . .
H13I H 1.0023 1.0231 0.8054 0.142 Uiso 1 1 calc R . .
C133 C 0.9656(4) 0.7361(5) 0.8681(6) 0.073(5) Uani 1 1 d . . .
C134 C 0.9399(4) 0.6983(5) 0.8322(6) 0.064(4) Uani 1 1 d . . .
C135 C 0.9377(4) 0.7004(6) 0.7941(6) 0.077(5) Uani 1 1 d . . .
C136 C 0.9604(4) 0.7413(6) 0.8050(6) 0.062(4) Uani 1 1 d . . .
C137 C 0.9771(3) 0.7607(6) 0.8492(5) 0.065(4) Uani 1 1 d . . .
C138 C 0.9802(4) 0.7384(8) 0.9166(6) 0.102(6) Uani 1 1 d . . .
H13J H 0.9976 0.7131 0.9348 0.153 Uiso 1 1 calc R . .
H13K H 0.9639 0.7307 0.9183 0.153 Uiso 1 1 calc R . .
H13L H 0.9889 0.7730 0.9289 0.153 Uiso 1 1 calc R . .
C139 C 0.9248(6) 0.6603(6) 0.8431(9) 0.128(9) Uani 1 1 d . . .
H13M H 0.9023 0.6696 0.8254 0.192 Uiso 1 1 calc R . .
H13N H 0.9365 0.6615 0.8761 0.192 Uiso 1 1 calc R . .
H13O H 0.9259 0.6254 0.8347 0.192 Uiso 1 1 calc R . .
C140 C 0.9153(6) 0.6636(7) 0.7522(7) 0.115(7) Uani 1 1 d . . .
H14D H 0.9096 0.6341 0.7611 0.173 Uiso 1 1 calc R . .
H14E H 0.9265 0.6515 0.7422 0.173 Uiso 1 1 calc R . .
H14F H 0.8958 0.6821 0.7268 0.173 Uiso 1 1 calc R . .
C141 C 0.9656(5) 0.7501(8) 0.7731(7) 0.110(6) Uiso 1 1 d . . .
H14G H 0.9718 0.7860 0.7753 0.164 Uiso 1 1 calc R . .
H14H H 0.9457 0.7429 0.7415 0.164 Uiso 1 1 calc R . .
H14I H 0.9826 0.7272 0.7811 0.164 Uiso 1 1 calc R . .
C142 C 1.0044(4) 0.7950(8) 0.8732(6) 0.090(6) Uani 1 1 d . . .
H14J H 1.0220 0.7776 0.8782 0.135 Uiso 1 1 calc R . .
H14K H 1.0113 0.8046 0.9029 0.135 Uiso 1 1 calc R . .
H14L H 0.9983 0.8260 0.8546 0.135 Uiso 1 1 calc R . .
C143 C 0.6222(5) 1.1348(6) 0.5226(8) 0.089(6) Uani 1 1 d . . .
C144 C 0.5972(5) 1.1050(8) 0.4915(6) 0.082(5) Uani 1 1 d . . .
C145 C 0.5841(3) 1.0837(6) 0.5109(6) 0.075(5) Uani 1 1 d . . .
C146 C 0.6032(4) 1.1065(6) 0.5567(5) 0.062(4) Uani 1 1 d . . .
C147 C 0.6265(4) 1.1354(6) 0.5620(6) 0.077(5) Uani 1 1 d . . .
C148 C 0.6405(6) 1.1637(11) 0.5128(9) 0.157(10) Uiso 1 1 d . . .
H14M H 0.6488 1.1393 0.5039 0.235 Uiso 1 1 calc R . .
H14N H 0.6583 1.1824 0.5406 0.235 Uiso 1 1 calc R . .
H14O H 0.6261 1.1882 0.4877 0.235 Uiso 1 1 calc R . .
C149 C 0.5818(7) 1.0935(10) 0.4409(7) 0.166(12) Uani 1 1 d . . .
H14P H 0.5670 1.1212 0.4206 0.249 Uiso 1 1 calc R . .
H14Q H 0.5702 1.0607 0.4308 0.249 Uiso 1 1 calc R . .
H14R H 0.5988 1.0912 0.4397 0.249 Uiso 1 1 calc R . .
C150 C 0.5534(5) 1.0558(9) 0.4869(11) 0.179(14) Uani 1 1 d . . .
H15A H 0.5545 1.0364 0.5095 0.269 Uiso 1 1 calc R . .
H15B H 0.5497 1.0320 0.4643 0.269 Uiso 1 1 calc R . .
H15C H 0.5357 1.0806 0.4712 0.269 Uiso 1 1 calc R . .
C151 C 0.6004(7) 1.1101(9) 0.5926(7) 0.148(11) Uani 1 1 d . . .
H15D H 0.6196 1.1267 0.6204 0.221 Uiso 1 1 calc R . .
H15E H 0.5983 1.0754 0.6002 0.221 Uiso 1 1 calc R . .
H15F H 0.5814 1.1305 0.5804 0.221 Uiso 1 1 calc R . .
C152 C 0.6528(5) 1.1699(8) 0.6037(8) 0.126(8) Uani 1 1 d . . .
H15G H 0.6739 1.1596 0.6152 0.190 Uiso 1 1 calc R . .
H15H H 0.6523 1.1658 0.6282 0.190 Uiso 1 1 calc R . .
H15I H 0.6488 1.2060 0.5939 0.190 Uiso 1 1 calc R . .
C153 C 0.6029(4) 0.7270(6) 0.6064(5) 0.071(4) Uani 1 1 d . . .
C154 C 0.5785(3) 0.7568(6) 0.5657(5) 0.067(4) Uani 1 1 d . A .
C155 C 0.5905(4) 0.7703(6) 0.5439(6) 0.069(4) Uani 1 1 d . . .
C156 C 0.6225(3) 0.7500(5) 0.5710(5) 0.050(3) Uani 1 1 d . A .
C157 C 0.6298(4) 0.7234(6) 0.6078(6) 0.077(5) Uani 1 1 d . A .
C158 C 0.5984(5) 0.6982(7) 0.6357(7) 0.110(7) Uani 1 1 d . A .
H15J H 0.6135 0.7114 0.6673 0.165 Uiso 1 1 calc R . .
H15K H 0.6023 0.6614 0.6358 0.165 Uiso 1 1 calc R . .
H15L H 0.5764 0.7031 0.6228 0.165 Uiso 1 1 calc R . .
C159 C 0.5456(4) 0.7647(8) 0.5467(6) 0.098(6) Uani 1 1 d . . .
H15M H 0.5356 0.7929 0.5243 0.146 Uiso 1 1 calc R A .
H15N H 0.5461 0.7734 0.5717 0.146 Uiso 1 1 calc R . .
H15O H 0.5331 0.7331 0.5315 0.146 Uiso 1 1 calc R . .
C160 C 0.5705(4) 0.7947(8) 0.4968(6) 0.097(6) Uani 1 1 d . A .
H16A H 0.5567 0.7685 0.4730 0.146 Uiso 1 1 calc R . .
H16B H 0.5846 0.8093 0.4928 0.146 Uiso 1 1 calc R . .
H16C H 0.5572 0.8220 0.4939 0.146 Uiso 1 1 calc R . .
C161 C 0.6417(5) 0.7462(8) 0.5596(7) 0.109(7) Uani 1 1 d . . .
H16D H 0.6603 0.7691 0.5796 0.164 Uiso 1 1 calc R A .
H16E H 0.6291 0.7562 0.5274 0.164 Uiso 1 1 calc R . .
H16F H 0.6491 0.7106 0.5640 0.164 Uiso 1 1 calc R . .
C162 C 0.6591(5) 0.6954(7) 0.6450(8) 0.112(7) Uani 1 1 d . . .
H16G H 0.6570 0.6593 0.6360 0.167 Uiso 1 1 calc R A .
H16H H 0.6624 0.6973 0.6731 0.167 Uiso 1 1 calc R . .
H16I H 0.6774 0.7109 0.6508 0.167 Uiso 1 1 calc R . .
C163 C 0.0730(10) 0.0828(15) 0.4694(12) 0.198(14) Uiso 1 1 d D . .
C164 C 0.9624(6) 0.7249(9) 0.0186(8) 0.147(9) Uiso 1 1 d D . .
C165 C 0.3243(5) 0.8111(10) 0.6450(9) 0.79(11) Uiso 1 1 d D . .
C166 C 0.4566(6) 0.6215(8) 0.1752(9) 0.107(7) Uiso 1 1 d D . .
C168 C 0.2144(9) 0.0682(17) 0.2764(12) 0.27(2) Uiso 1 1 d D . .
H168 H 0.2178 0.0659 0.3038 0.322 Uiso 1 1 calc R . .
C169 C 0.2382(6) 0.0688(11) 0.2739(8) 0.156(10) Uiso 1 1 d D . .
H169 H 0.2599 0.0715 0.3020 0.188 Uiso 1 1 calc R . .
C170 C 0.2327(8) 0.0660(12) 0.2347(11) 0.169(11) Uiso 1 1 d D . .
C171 C 0.2672(9) 0.0615(6) 0.2413(16) 0.22(2) Uani 1 1 d . . .
H171 H 0.2887 0.0598 0.2700 0.266 Uiso 1 1 calc R . .
C172 C 0.2573(7) 0.0606(11) 0.1947(10) 0.152(10) Uiso 1 1 d . . .
H172 H 0.2710 0.0617 0.1883 0.183 Uiso 1 1 calc R . .
C173 C 0.2211(12) 0.0577(17) 0.1601(17) 0.225(18) Uiso 1 1 d . . .
C174 C 0.2152(9) 0.0626(7) 0.1178(12) 0.24(2) Uani 1 1 d D . .
H174 H 0.2329 0.0673 0.1198 0.283 Uiso 1 1 calc R . .
C175 C 0.1832(7) 0.0606(12) 0.0729(11) 0.175(12) Uiso 1 1 d D . .
H175 H 0.1822 0.0592 0.0476 0.210 Uiso 1 1 calc R . .
C176 C 0.1536(8) 0.0606(15) 0.0611(12) 0.225(16) Uiso 1 1 d D . .
H176 H 0.1324 0.0597 0.0318 0.270 Uiso 1 1 calc R . .
C177 C 0.1656(7) 0.0622(12) 0.1089(10) 0.155(10) Uiso 1 1 d D . .
C178 C 0.1378(8) 0.0732(14) 0.0985(13) 0.210(15) Uiso 1 1 d D . .
H178 H 0.1172 0.0822 0.0702 0.252 Uiso 1 1 calc R . .
C179 C 0.1498(7) 0.0668(8) 0.1462(12) 0.183(17) Uani 1 1 d . . .
H179 H 0.1322 0.0597 0.1441 0.220 Uiso 1 1 calc R . .
C180 C 0.1767(8) 0.0676(8) 0.1901(14) 0.134(10) Uani 1 1 d . . .
C181 C 0.1851(7) 0.0718(15) 0.2321(14) 0.215(16) Uiso 1 1 d D . .
H181 H 0.1676 0.0782 0.2302 0.258 Uiso 1 1 calc R . .
C182 C 0.2019(7) 0.0663(10) 0.1988(7) 0.129(8) Uiso 1 1 d D . .
C183 C 0.1994(7) 0.0662(6) 0.1552(13) 0.155(14) Uani 1 1 d . . .

loop_
_atom_site_aniso_label
_atom_site_aniso_U_11
_atom_site_aniso_U_22
_atom_site_aniso_U_33
_atom_site_aniso_U_23
_atom_site_aniso_U_13
_atom_site_aniso_U_12
Ir1 0.0751(4) 0.0610(4) 0.0683(4) -0.0103(3) 0.0542(4) -0.0116(3)
Ir2 0.0504(3) 0.0676(4) 0.0421(3) -0.0074(3) 0.0293(3) -0.0139(3)
Ir3 0.0579(3) 0.0407(3) 0.0600(4) 0.0016(3) 0.0434(3) -0.0006(2)
Ir4 0.0599(3) 0.0421(3) 0.0620(4) 0.0001(3) 0.0434(3) -0.0020(3)
Ir5 0.0577(3) 0.0442(3) 0.0556(4) 0.0038(3) 0.0362(3) 0.0046(3)
Ir6 0.0490(3) 0.0454(3) 0.0572(4) -0.0018(3) 0.0334(3) -0.0048(2)
N1 0.066(8) 0.063(8) 0.068(8) 0.002(7) 0.049(7) -0.007(6)
N2 0.044(7) 0.069(9) 0.073(9) -0.007(7) 0.038(7) -0.017(6)
N3 0.052(7) 0.051(8) 0.049(7) 0.000(6) 0.028(6) 0.006(6)
N4 0.064(7) 0.036(6) 0.072(8) 0.003(6) 0.049(7) 0.000(5)
N5 0.092(9) 0.044(7) 0.060(8) 0.005(6) 0.057(7) -0.004(6)
N6 0.057(7) 0.055(8) 0.075(8) 0.000(6) 0.046(7) -0.003(6)
N7 0.069(8) 0.066(8) 0.074(9) -0.007(7) 0.060(8) -0.007(6)
N8 0.074(8) 0.032(6) 0.049(7) 0.001(5) 0.042(7) 0.000(5)
N9 0.070(8) 0.052(7) 0.063(8) -0.021(6) 0.045(7) -0.014(6)
N10 0.047(7) 0.047(7) 0.042(7) 0.010(5) 0.024(6) 0.014(5)
N11 0.042(6) 0.046(6) 0.043(6) -0.006(5) 0.027(5) 0.001(5)
N12 0.041(6) 0.047(6) 0.056(7) 0.005(5) 0.034(6) 0.008(5)
N13 0.050(7) 0.060(7) 0.033(6) -0.005(5) 0.025(6) -0.006(5)
N14 0.048(7) 0.046(7) 0.047(7) -0.001(5) 0.031(6) 0.000(5)
N15 0.036(6) 0.051(7) 0.031(6) 0.013(5) 0.008(5) 0.005(5)
N16 0.050(6) 0.044(6) 0.031(6) 0.006(5) 0.025(5) 0.015(5)
N17 0.055(7) 0.050(7) 0.040(7) -0.001(5) 0.029(6) -0.004(5)
N18 0.036(6) 0.035(6) 0.051(7) -0.001(5) 0.026(6) -0.002(5)
O1 0.125(13) 0.123(14) 0.154(15) 0.035(12) 0.041(12) 0.068(11)
O3 0.088(10) 0.108(12) 0.155(15) -0.019(11) 0.007(10) -0.001(9)
O4 0.149(13) 0.045(8) 0.153(14) -0.002(8) 0.063(11) -0.006(8)
O5 0.82(8) 0.19(2) 0.32(3) 0.04(2) 0.48(5) 0.01(3)
O6 0.132(12) 0.107(11) 0.084(10) -0.009(8) 0.046(10) -0.010(9)
O10 0.19(2) 0.43(5) 0.22(3) -0.01(3) 0.13(2) 0.12(3)
O11 0.257(17) 0.169(14) 0.201(14) 0.123(12) 0.219(15) 0.167(13)
O12 0.095(9) 0.083(9) 0.169(14) -0.077(9) 0.103(10) -0.037(7)
S1 0.128(5) 0.089(4) 0.091(4) -0.008(3) 0.044(4) -0.045(4)
S2 0.111(5) 0.104(5) 0.115(5) -0.002(4) 0.031(4) 0.003(4)
S4 0.184(9) 0.249(12) 0.199(10) 0.125(9) 0.139(9) 0.116(9)
C1 0.079(11) 0.071(10) 0.057(9) 0.013(8) 0.055(9) 0.003(8)
C2 0.039(8) 0.066(10) 0.039(8) -0.018(7) 0.020(7) -0.012(7)
C3 0.047(8) 0.044(8) 0.049(8) -0.007(6) 0.033(7) -0.012(6)
C4 0.070(10) 0.078(11) 0.059(9) -0.011(8) 0.049(9) -0.024(9)
C5 0.048(8) 0.065(10) 0.022(7) -0.012(7) 0.014(6) -0.016(7)
C6 0.042(8) 0.087(12) 0.037(8) 0.005(8) 0.022(7) -0.018(8)
C7 0.082(12) 0.062(11) 0.067(11) -0.014(9) 0.044(10) -0.031(9)
C8 0.048(9) 0.069(11) 0.087(13) 0.018(9) 0.041(10) 0.016(8)
C9 0.063(12) 0.16(2) 0.081(13) 0.021(13) 0.047(11) 0.022(12)
C10 0.090(16) 0.14(2) 0.108(18) -0.017(16) 0.064(15) -0.006(14)
C11 0.100(17) 0.103(17) 0.113(19) 0.038(15) 0.053(16) 0.018(13)
C13 0.128(19) 0.25(3) 0.13(2) 0.10(2) 0.101(18) 0.11(2)
C14 0.124(19) 0.111(19) 0.24(3) 0.052(19) 0.13(2) 0.027(15)
C15 0.042(8) 0.088(13) 0.052(9) 0.007(8) 0.027(8) -0.021(8)
C16 0.040(8) 0.108(14) 0.035(8) 0.001(9) 0.015(7) -0.022(9)
C17 0.043(9) 0.115(16) 0.052(10) 0.001(10) 0.018(8) -0.010(10)
C18 0.113(17) 0.115(17) 0.078(14) 0.024(12) 0.068(14) 0.032(13)
C19 0.053(11) 0.122(18) 0.051(12) 0.024(12) 0.021(10) -0.007(12)
C20 0.042(10) 0.16(2) 0.048(11) 0.038(13) 0.010(9) -0.029(12)
C21 0.069(11) 0.140(17) 0.045(10) 0.011(10) 0.031(9) -0.032(11)
C22 0.044(10) 0.19(2) 0.080(14) 0.061(15) 0.006(10) 0.032(12)
C23 0.059(8) 0.028(7) 0.058(9) -0.001(6) 0.041(8) -0.001(6)
C24 0.044(7) 0.046(8) 0.049(8) -0.002(7) 0.032(7) -0.016(6)
C25 0.048(8) 0.040(8) 0.046(8) 0.015(7) 0.022(7) 0.005(6)
C26 0.060(8) 0.052(8) 0.062(9) -0.013(8) 0.049(8) -0.020(7)
C27 0.060(9) 0.055(9) 0.085(11) -0.012(9) 0.054(9) -0.005(7)
C28 0.054(8) 0.039(8) 0.064(10) 0.003(7) 0.035(8) -0.011(7)
C29 0.076(10) 0.059(10) 0.066(10) 0.005(8) 0.056(9) -0.005(8)
C30 0.040(7) 0.063(9) 0.033(7) -0.005(7) 0.018(7) -0.012(7)
C31 0.051(9) 0.064(10) 0.073(11) 0.011(9) 0.041(9) 0.013(8)
C32 0.049(9) 0.064(11) 0.065(11) -0.004(9) 0.025(8) -0.008(8)
C33 0.103(14) 0.064(11) 0.099(14) -0.031(10) 0.076(13) -0.023(10)
C34 0.055(9) 0.078(11) 0.063(10) 0.000(9) 0.041(9) -0.003(9)
C35 0.076(10) 0.064(10) 0.069(11) 0.003(9) 0.052(10) -0.002(8)
C36 0.082(11) 0.079(12) 0.055(10) -0.037(9) 0.039(9) -0.035(9)
C37 0.087(11) 0.033(8) 0.057(9) -0.003(7) 0.045(9) -0.001(7)
C38 0.053(8) 0.048(8) 0.052(9) -0.003(7) 0.031(8) 0.002(7)
C39 0.090(13) 0.090(13) 0.102(15) -0.040(12) 0.071(12) -0.027(11)
C40 0.101(14) 0.073(12) 0.074(13) -0.011(10) 0.041(12) -0.023(11)
C41 0.112(14) 0.062(11) 0.076(13) -0.015(9) 0.062(12) -0.028(10)
C42 0.151(18) 0.066(11) 0.082(13) 0.014(10) 0.092(14) 0.016(12)
C43 0.127(15) 0.042(9) 0.074(12) 0.003(8) 0.066(12) -0.001(9)
C44 0.126(16) 0.100(15) 0.072(13) 0.000(11) 0.059(13) -0.017(13)
C45 0.049(7) 0.040(7) 0.058(8) 0.001(6) 0.041(7) 0.008(6)
C46 0.050(7) 0.029(7) 0.056(8) -0.006(6) 0.035(7) -0.002(6)
C47 0.036(7) 0.048(9) 0.079(11) -0.002(7) 0.033(8) 0.001(6)
C48 0.050(8) 0.033(7) 0.065(9) 0.006(6) 0.040(8) -0.003(6)
C49 0.083(10) 0.022(6) 0.064(9) -0.003(6) 0.059(9) -0.006(6)
C50 0.055(9) 0.067(10) 0.058(9) 0.004(8) 0.035(8) 0.014(7)
C51 0.057(9) 0.072(11) 0.057(9) 0.009(8) 0.036(8) 0.002(8)
C52 0.095(12) 0.062(11) 0.105(14) 0.025(10) 0.080(12) 0.017(9)
C53 0.122(15) 0.081(13) 0.126(16) 0.029(12) 0.103(15) 0.008(11)
C54 0.21(2) 0.035(9) 0.20(2) 0.013(12) 0.18(2) 0.021(11)
C55 0.204(19) 0.178(18) 0.120(14) -0.014(12) 0.134(14) 0.029(14)
C57 0.26(3) 0.064(12) 0.107(16) 0.004(12) 0.15(2) 0.010(15)
C59 0.056(8) 0.061(10) 0.064(10) 0.005(8) 0.045(8) -0.002(7)
C60 0.060(16) 0.070(17) 0.026(13) -0.003(12) 0.025(12) -0.001(13)
C61 0.103(19) 0.11(2) 0.11(2) 0.011(15) 0.070(16) -0.020(15)
C62 0.12(2) 0.14(2) 0.12(2) -0.002(16) 0.078(17) 0.001(16)
C63 0.099(19) 0.089(19) 0.11(2) 0.004(15) 0.070(15) -0.012(14)
C65 0.109(19) 0.096(19) 0.088(18) -0.029(14) 0.068(15) 0.012(14)
C66 0.21(3) 0.19(3) 0.17(3) 0.008(18) 0.13(2) -0.010(18)
C60' 0.032(12) 0.057(15) 0.057(16) -0.006(12) 0.029(12) -0.005(11)
C61' 0.098(18) 0.082(19) 0.12(2) 0.006(15) 0.069(15) -0.001(14)
C62' 0.061(13) 0.026(12) 0.083(15) 0.002(11) 0.053(12) -0.003(10)
C63' 0.19(3) 0.21(3) 0.21(3) -0.028(19) 0.14(2) 0.034(18)
C64' 0.18(3) 0.19(3) 0.19(3) 0.036(18) 0.13(2) 0.002(18)
C65' 0.111(19) 0.094(19) 0.12(2) 0.028(15) 0.080(15) -0.019(14)
C66' 0.19(3) 0.20(3) 0.17(3) -0.013(18) 0.13(2) 0.015(18)
C67 0.079(11) 0.039(8) 0.070(11) -0.015(7) 0.057(10) -0.004(7)
C68 0.025(6) 0.024(6) 0.038(7) -0.009(5) 0.015(6) -0.009(5)
C69 0.051(8) 0.030(7) 0.043(8) -0.001(6) 0.027(7) 0.005(6)
C70 0.078(11) 0.122(15) 0.040(9) -0.008(9) 0.045(9) -0.020(10)
C71 0.051(9) 0.060(9) 0.062(10) 0.005(8) 0.032(9) 0.029(7)
C72 0.048(8) 0.039(7) 0.065(10) -0.005(7) 0.040(8) -0.002(6)
C73 0.037(8) 0.150(17) 0.053(10) -0.003(10) 0.031(8) -0.011(9)
C74 0.044(9) 0.086(12) 0.071(11) 0.008(9) 0.040(9) -0.001(8)
C75 0.048(8) 0.066(10) 0.030(7) -0.003(7) 0.015(7) -0.030(7)
C76 0.046(8) 0.054(8) 0.043(8) -0.007(6) 0.030(7) -0.013(6)
C77 0.064(9) 0.044(8) 0.054(9) -0.011(6) 0.047(8) -0.006(6)
C78 0.070(10) 0.062(10) 0.056(9) 0.003(7) 0.046(8) 0.005(7)
C79 0.066(10) 0.079(11) 0.048(9) 0.008(8) 0.043(9) 0.014(8)
C80 0.043(8) 0.044(8) 0.056(9) 0.009(7) 0.028(7) 0.005(6)
C81 0.064(9) 0.055(9) 0.047(9) 0.001(7) 0.037(8) 0.007(7)
C82 0.078(10) 0.037(8) 0.053(9) 0.000(7) 0.041(9) 0.009(7)
C83 0.060(10) 0.075(11) 0.072(11) -0.015(8) 0.049(9) -0.003(8)
C84 0.037(7) 0.086(11) 0.030(8) -0.005(7) 0.013(7) 0.002(7)
C85 0.046(7) 0.012(5) 0.045(7) 0.003(5) 0.034(6) -0.004(5)
C86 0.042(7) 0.037(7) 0.038(8) -0.005(6) 0.024(7) -0.005(6)
C87 0.046(8) 0.039(7) 0.052(9) -0.003(6) 0.032(7) -0.002(6)
C88 0.035(7) 0.056(9) 0.070(11) -0.023(8) 0.022(8) -0.006(6)
C89 0.054(9) 0.077(10) 0.044(8) -0.010(7) 0.039(8) 0.003(7)
C90 0.051(8) 0.044(7) 0.050(8) -0.012(6) 0.040(7) -0.011(6)
C91 0.056(8) 0.088(11) 0.028(7) -0.011(7) 0.027(7) -0.016(8)
C92 0.055(9) 0.078(11) 0.043(9) -0.023(8) 0.028(8) -0.025(8)
C93 0.034(7) 0.070(10) 0.030(7) 0.005(7) 0.015(6) 0.001(6)
C94 0.054(8) 0.066(9) 0.040(8) -0.001(7) 0.034(7) -0.003(7)
C95 0.052(8) 0.040(7) 0.035(7) 0.000(6) 0.030(7) -0.005(6)
C96 0.063(9) 0.061(10) 0.049(9) 0.001(7) 0.033(8) 0.003(7)
C97 0.080(11) 0.058(9) 0.053(9) 0.012(7) 0.054(9) 0.006(8)
C98 0.036(7) 0.062(9) 0.031(7) -0.008(6) 0.017(6) 0.005(6)
C99 0.067(10) 0.042(8) 0.060(10) -0.001(7) 0.041(9) -0.002(7)
C100 0.068(9) 0.044(8) 0.053(9) -0.012(6) 0.048(8) -0.010(6)
C101 0.074(10) 0.093(12) 0.037(8) -0.003(8) 0.044(9) -0.006(9)
C102 0.066(10) 0.075(11) 0.057(10) -0.003(8) 0.046(9) 0.002(8)
C103 0.079(12) 0.071(11) 0.092(14) -0.048(10) 0.061(12) -0.030(9)
C104 0.109(14) 0.067(11) 0.080(12) -0.050(10) 0.071(12) -0.046(11)
C105 0.089(13) 0.062(11) 0.103(15) 0.005(11) 0.063(13) -0.011(10)
C106 0.080(12) 0.053(11) 0.141(19) 0.021(11) 0.069(14) 0.000(9)
C107 0.100(15) 0.095(14) 0.106(15) -0.057(12) 0.082(13) -0.043(12)
C108 0.127(16) 0.093(15) 0.061(12) 0.004(11) 0.054(13) 0.002(12)
C109 0.14(2) 0.17(3) 0.20(3) -0.09(2) 0.14(2) -0.076(19)
C110 0.25(3) 0.061(13) 0.17(2) -0.027(14) 0.17(2) -0.018(15)
C111 0.17(2) 0.065(13) 0.22(3) 0.001(15) 0.15(2) -0.002(14)
C112 0.15(2) 0.130(19) 0.127(18) -0.027(15) 0.115(17) -0.010(15)
C113 0.048(8) 0.069(10) 0.054(9) -0.008(7) 0.039(8) -0.013(7)
C114 0.071(10) 0.078(11) 0.070(11) -0.020(9) 0.051(10) -0.024(9)
C115 0.039(8) 0.072(11) 0.093(13) 0.025(10) 0.035(9) 0.011(8)
C116 0.100(14) 0.072(12) 0.025(8) -0.004(8) 0.021(9) -0.034(10)
C117 0.103(14) 0.102(15) 0.072(12) 0.011(11) 0.068(12) -0.021(12)
C118 0.045(9) 0.161(19) 0.084(12) 0.023(12) 0.044(9) -0.010(10)
C119 0.102(13) 0.111(15) 0.084(12) -0.031(11) 0.073(12) -0.041(12)
C120 0.085(12) 0.066(12) 0.098(14) -0.014(10) 0.043(11) 0.008(9)
C121 0.091(13) 0.126(16) 0.039(9) 0.000(10) 0.027(9) -0.036(12)
C122 0.143(17) 0.128(17) 0.135(17) -0.016(14) 0.126(16) -0.058(14)
C123 0.093(12) 0.055(9) 0.059(10) 0.004(7) 0.063(10) 0.005(8)
C124 0.074(10) 0.035(7) 0.061(10) 0.009(7) 0.052(9) 0.008(7)
C125 0.096(12) 0.051(9) 0.093(13) 0.019(9) 0.079(12) 0.005(9)
C126 0.071(10) 0.058(10) 0.087(12) 0.024(9) 0.064(10) 0.014(8)
C127 0.079(11) 0.055(9) 0.083(12) -0.002(9) 0.066(10) 0.000(8)
C128 0.096(13) 0.112(15) 0.079(12) -0.012(11) 0.070(11) -0.035(11)
C129 0.072(10) 0.057(9) 0.081(11) -0.007(8) 0.056(9) 0.004(8)
C130 0.113(14) 0.057(10) 0.089(13) -0.010(9) 0.069(12) -0.025(10)
C131 0.056(9) 0.084(12) 0.078(11) 0.014(9) 0.045(9) 0.001(8)
C132 0.120(15) 0.068(12) 0.140(17) -0.009(11) 0.104(15) -0.012(11)
C133 0.076(11) 0.035(8) 0.083(12) 0.028(8) 0.043(10) 0.033(8)
C134 0.083(11) 0.045(9) 0.089(12) 0.015(8) 0.068(10) 0.007(8)
C135 0.106(13) 0.052(10) 0.097(13) 0.039(9) 0.078(12) 0.041(9)
C136 0.068(10) 0.054(9) 0.086(12) 0.017(8) 0.061(10) 0.016(8)
C137 0.037(8) 0.088(12) 0.065(10) 0.001(9) 0.031(8) -0.005(8)
C138 0.091(13) 0.120(17) 0.065(12) 0.034(11) 0.040(11) 0.053(12)
C139 0.20(2) 0.043(10) 0.23(3) -0.003(13) 0.19(2) -0.004(13)
C140 0.18(2) 0.075(13) 0.108(16) -0.022(12) 0.101(17) -0.002(14)
C142 0.048(9) 0.127(16) 0.072(12) 0.010(11) 0.031(9) 0.021(10)
C143 0.120(16) 0.034(9) 0.119(17) 0.024(10) 0.083(15) 0.007(10)
C144 0.096(13) 0.077(13) 0.080(13) 0.023(10) 0.062(12) 0.049(11)
C145 0.028(7) 0.062(10) 0.106(14) 0.013(10) 0.032(9) 0.010(7)
C146 0.075(10) 0.063(10) 0.042(9) 0.010(7) 0.037(9) 0.014(8)
C147 0.082(12) 0.048(10) 0.065(11) 0.003(8) 0.035(10) 0.028(9)
C149 0.21(3) 0.15(2) 0.062(14) 0.047(14) 0.062(17) 0.10(2)
C150 0.085(16) 0.097(18) 0.27(4) 0.00(2) 0.09(2) 0.002(13)
C151 0.26(3) 0.122(19) 0.125(18) 0.055(15) 0.16(2) 0.10(2)
C152 0.090(14) 0.097(16) 0.134(19) -0.045(14) 0.051(14) -0.004(12)
C153 0.060(10) 0.057(10) 0.069(11) 0.014(8) 0.032(9) 0.002(8)
C154 0.046(8) 0.061(10) 0.062(10) -0.027(8) 0.023(8) -0.035(7)
C155 0.083(12) 0.056(10) 0.072(11) -0.019(8) 0.053(10) -0.029(9)
C156 0.057(9) 0.050(8) 0.051(9) -0.002(7) 0.039(8) -0.008(7)
C157 0.047(9) 0.055(10) 0.064(11) -0.008(8) 0.011(8) 0.011(7)
C158 0.122(16) 0.089(14) 0.131(17) 0.014(12) 0.090(15) -0.037(12)
C159 0.074(12) 0.110(16) 0.094(14) 0.010(12) 0.050(11) 0.008(11)
C160 0.072(11) 0.111(16) 0.072(13) -0.016(11) 0.033(10) -0.020(11)
C161 0.107(15) 0.103(16) 0.103(15) -0.054(13) 0.064(14) -0.033(12)
C162 0.142(19) 0.065(12) 0.18(2) -0.016(13) 0.126(19) 0.004(12)
C171 0.33(4) 0.004(8) 0.54(7) -0.011(17) 0.38(5) -0.020(14)
C174 0.40(6) 0.012(10) 0.24(4) 0.014(15) 0.19(4) -0.012(18)
C179 0.12(2) 0.039(12) 0.19(3) 0.006(15) 0.02(2) 0.000(13)
C180 0.17(2) 0.060(13) 0.26(4) -0.033(18) 0.18(3) -0.030(15)
C183 0.20(3) 0.012(8) 0.39(5) 0.011(14) 0.25(3) 0.003(11)

loop_
_atom_type_symbol
_atom_type_description
_atom_type_scat_dispersion_real
_atom_type_scat_dispersion_imag
_atom_type_scat_source
C C 0.0033 0.0016 'International Tables Vol C Tables 4.2.6.8 and 6.1.1.4'
H H 0.0000 0.0000 'International Tables Vol C Tables 4.2.6.8 and 6.1.1.4'
N N 0.0061 0.0033 'International Tables Vol C Tables 4.2.6.8 and 6.1.1.4'
O O 0.0106 0.0060 'International Tables Vol C Tables 4.2.6.8 and 6.1.1.4'
F F 0.0171 0.0103 'International Tables Vol C Tables 4.2.6.8 and 6.1.1.4'
S S 0.1246 0.1234 'International Tables Vol C Tables 4.2.6.8 and 6.1.1.4'
Ir Ir -1.4442 7.9887 'International Tables Vol C Tables 4.2.6.8 and 6.1.1.4'

loop_
_geom_angle_atom_site_label_1
_geom_angle_atom_site_label_2
_geom_angle_atom_site_label_3
_geom_angle
C1 Ir1 N7 86.5(5)
C1 Ir1 N1 77.4(6)
N7 Ir1 N1 90.3(4)
C1 Ir1 C104 110.6(7)
N7 Ir1 C104 102.6(5)
N1 Ir1 C104 165.0(5)
C1 Ir1 C103 97.7(7)
N7 Ir1 C103 142.2(6)
N1 Ir1 C103 127.4(5)
C104 Ir1 C103 40.7(6)
C1 Ir1 C107 121.4(7)
N7 Ir1 C107 151.3(7)
N1 Ir1 C107 101.8(6)
C104 Ir1 C107 63.2(6)
C103 Ir1 C107 36.9(6)
C1 Ir1 C106 160.5(7)
N7 Ir1 C106 112.3(7)
N1 Ir1 C106 106.3(6)
C104 Ir1 C106 61.8(7)
C103 Ir1 C106 64.5(8)
C107 Ir1 C106 39.3(7)
C1 Ir1 C105 146.5(7)
N7 Ir1 C105 91.2(6)
N1 Ir1 C105 136.0(6)
C104 Ir1 C105 37.7(6)
C103 Ir1 C105 65.0(7)
C107 Ir1 C105 62.0(7)
C106 Ir1 C105 34.6(6)
C4 Ir2 N2 76.9(5)
C4 Ir2 N13 84.4(5)
N2 Ir2 N13 91.2(4)
C4 Ir2 C117 98.2(7)
N2 Ir2 C117 112.0(6)
N13 Ir2 C117 156.7(6)
C4 Ir2 C115 162.1(6)
N2 Ir2 C115 113.5(5)
N13 Ir2 C115 109.1(6)
C117 Ir2 C115 64.7(7)
C4 Ir2 C114 130.3(6)
N2 Ir2 C114 152.3(6)
N13 Ir2 C114 96.6(5)
C117 Ir2 C114 64.1(7)
C115 Ir2 C114 38.9(6)
C4 Ir2 C113 100.4(5)
N2 Ir2 C113 152.2(5)
N13 Ir2 C113 116.3(5)
C117 Ir2 C113 40.4(6)
C115 Ir2 C113 63.4(5)
C114 Ir2 C113 35.6(5)
C4 Ir2 C116 131.1(7)
N2 Ir2 C116 96.7(6)
N13 Ir2 C116 144.6(6)
C117 Ir2 C116 38.9(7)
C115 Ir2 C116 36.6(6)
C114 Ir2 C116 62.4(6)
C113 Ir2 C116 63.9(6)
C23 Ir3 N8 83.1(4)
C23 Ir3 N3 78.5(5)
N8 Ir3 N3 89.8(4)
C23 Ir3 C127 97.0(5)
N8 Ir3 C127 152.6(6)
N3 Ir3 C127 117.2(5)
C23 Ir3 C123 100.4(5)
N8 Ir3 C123 115.4(5)
N3 Ir3 C123 154.5(5)
C127 Ir3 C123 37.4(5)
C23 Ir3 C126 127.8(5)
N8 Ir3 C126 149.0(5)
N3 Ir3 C126 96.9(5)
C127 Ir3 C126 39.1(6)
C123 Ir3 C126 63.3(6)
C23 Ir3 C124 133.0(5)
N8 Ir3 C124 96.5(4)
N3 Ir3 C124 148.3(5)
C127 Ir3 C124 63.4(5)
C123 Ir3 C124 37.9(5)
C126 Ir3 C124 62.9(5)
C23 Ir3 C125 159.6(5)
N8 Ir3 C125 112.0(5)
N3 Ir3 C125 113.8(6)
C127 Ir3 C125 63.1(5)
C123 Ir3 C125 61.2(6)
C126 Ir3 C125 38.1(5)
C124 Ir3 C125 35.5(5)
C26 Ir4 N14 85.3(4)
C26 Ir4 N4 79.4(5)
N14 Ir4 N4 89.5(4)
C26 Ir4 C136 115.1(5)
N14 Ir4 C136 159.1(5)
N4 Ir4 C136 98.5(5)
C26 Ir4 C137 92.9(6)
N14 Ir4 C137 143.3(5)
N4 Ir4 C137 126.2(5)
C136 Ir4 C137 37.8(5)
C26 Ir4 C133 106.5(6)
N14 Ir4 C133 107.8(6)
N4 Ir4 C133 161.9(5)
C136 Ir4 C133 63.4(6)
C137 Ir4 C133 38.0(6)
C26 Ir4 C134 145.9(6)
N14 Ir4 C134 97.3(5)
N4 Ir4 C134 134.4(5)
C136 Ir4 C134 63.5(5)
C137 Ir4 C134 65.1(6)
C133 Ir4 C134 40.3(6)
C26 Ir4 C135 154.1(6)
N14 Ir4 C135 120.4(5)
N4 Ir4 C135 103.0(5)
C136 Ir4 C135 39.1(6)
C137 Ir4 C135 64.6(7)
C133 Ir4 C135 64.1(6)
C134 Ir4 C135 36.4(5)
N9 Ir5 C45 83.9(5)
N9 Ir5 N5 91.7(5)
C45 Ir5 N5 77.7(4)
N9 Ir5 C145 148.9(6)
C45 Ir5 C145 99.5(5)
N5 Ir5 C145 119.2(6)
N9 Ir5 C146 109.6(5)
C45 Ir5 C146 104.5(5)
N5 Ir5 C146 158.7(5)
C145 Ir5 C146 39.5(6)
N9 Ir5 C147 93.8(5)
C45 Ir5 C147 137.9(7)
N5 Ir5 C147 144.3(7)
C145 Ir5 C147 63.0(6)
C146 Ir5 C147 37.2(6)
N9 Ir5 C144 145.6(7)
C45 Ir5 C144 130.4(7)
N5 Ir5 C144 98.1(5)
C145 Ir5 C144 39.5(6)
C146 Ir5 C144 64.0(5)
C147 Ir5 C144 59.9(6)
N9 Ir5 C143 111.4(7)
C45 Ir5 C143 162.2(6)
N5 Ir5 C143 109.9(6)
C145 Ir5 C143 62.7(7)
C146 Ir5 C143 62.5(6)
C147 Ir5 C143 36.2(6)
C144 Ir5 C143 34.4(7)
N15 Ir6 C48 86.8(4)
N15 Ir6 N6 90.5(4)
C48 Ir6 N6 78.3(5)
N15 Ir6 C155 142.2(6)
C48 Ir6 C155 96.3(6)
N6 Ir6 C155 127.0(6)
N15 Ir6 C156 103.8(5)
C48 Ir6 C156 105.1(5)
N6 Ir6 C156 165.3(5)
C155 Ir6 C156 39.0(5)
N15 Ir6 C154 150.2(5)
C48 Ir6 C154 122.2(6)
N6 Ir6 C154 101.2(5)
C155 Ir6 C154 38.5(5)
C156 Ir6 C154 64.7(5)
N15 Ir6 C157 91.0(5)
C48 Ir6 C157 139.4(6)
N6 Ir6 C157 142.2(6)
C155 Ir6 C157 62.6(6)
C156 Ir6 C157 36.6(5)
C154 Ir6 C157 63.1(6)
N15 Ir6 C153 112.7(5)
C48 Ir6 C153 158.9(5)
N6 Ir6 C153 108.2(5)
C155 Ir6 C153 63.5(6)
C156 Ir6 C153 63.7(6)
C154 Ir6 C153 37.6(5)
C157 Ir6 C153 38.2(6)
C7 N1 C8 117.0(13)
C7 N1 Ir1 114.9(10)
C8 N1 Ir1 126.6(10)
C15 N2 C16 118.1(12)
C15 N2 Ir2 115.9(10)
C16 N2 Ir2 125.9(11)
C29 N3 C30 120.1(12)
C29 N3 Ir3 115.4(10)
C30 N3 Ir3 122.5(9)
C37 N4 C38 119.3(12)
C37 N4 Ir4 114.4(10)
C38 N4 Ir4 125.7(8)
C51 N5 C52 117.5(13)
C51 N5 Ir5 115.0(10)
C52 N5 Ir5 126.8(9)
C59 N6 C60' 115.6(14)
C59 N6 C60 119.6(14)
C60' N6 C60 22.1(12)
C59 N6 Ir6 116.2(10)
C60' N6 Ir6 127.1(12)
C60 N6 Ir6 122.9(12)
C74 N7 C70 116.8(12)
C74 N7 Ir1 125.2(10)
C70 N7 Ir1 117.6(10)
C75 N8 C79 113.2(11)
C75 N8 Ir3 126.9(9)
C79 N8 Ir3 119.9(8)
C80 N9 C84 114.7(12)
C80 N9 Ir5 127.8(10)
C84 N9 Ir5 117.0(9)
C67 N10 C69 113.0(11)
C68 N11 C67 110.9(11)
C69 N12 C68 113.4(10)
C88 N13 C92 115.7(11)
C88 N13 Ir2 129.3(9)
C92 N13 Ir2 115.0(9)
C97 N14 C93 115.9(11)
C97 N14 Ir4 126.1(9)
C93 N14 Ir4 118.0(9)
C102 N15 C98 116.8(11)
C102 N15 Ir6 123.5(10)
C98 N15 Ir6 119.1(8)
C87 N16 C85 117.3(10)
C86 N17 C85 115.2(10)
C86 N18 C87 113.2(11)
O2 S1 O1 115.1(15)
O2 S1 O3 118.3(14)
O1 S1 O3 114.8(11)
O2 S1 C163 102.9(17)
O1 S1 C163 106.5(17)
O3 S1 C163 95.2(16)
O4 S2 O6 116.7(10)
O4 S2 O5 110.4(15)
O6 S2 O5 124.4(17)
O4 S2 C164 108.4(12)
O6 S2 C164 94.0(11)
O5 S2 C164 97.7(18)
O7 S3 O9 125(2)
O7 S3 O8 120(2)
O9 S3 O8 103.3(16)
O7 S3 C165 99(2)
O9 S3 C165 102.8(18)
O8 S3 C165 102.3(17)
O12 S4 O10 99.7(15)
O12 S4 O11 152.4(12)
O10 S4 O11 98.3(13)
O12 S4 C166 108.7(11)
O10 S4 C166 102.8(18)
O11 S4 C166 87.3(11)
C2 C1 C6 110.4(13)
C2 C1 Ir1 118.5(11)
C6 C1 Ir1 131.1(11)
C3 C2 C1 127.1(13)
C3 C2 C7 122.2(13)
C1 C2 C7 110.5(13)
C2 C3 C4 120.0(12)
C5 C4 C3 116.4(14)
C5 C4 Ir2 114.4(11)
C3 C4 Ir2 129.2(10)
C6 C5 C15 124.2(13)
C6 C5 C4 122.0(14)
C15 C5 C4 113.8(14)
C5 C6 C1 123.9(13)
N1 C7 C2 118.5(14)
C9 C8 C13 116.9(16)
C9 C8 N1 123.8(17)
C13 C8 N1 119.3(16)
C8 C9 C10 123(2)
C11 C10 C9 123(2)
C12 C11 C10 119(3)
C12 C11 C14 118(3)
C10 C11 C14 123(3)
C11 C12 C13 121(3)
C8 C13 C12 117(2)
N2 C15 C5 118.9(13)
C17 C16 C21 118.5(16)
C17 C16 N2 120.5(14)
C21 C16 N2 120.9(18)
C16 C17 C18 120.4(17)
C19 C18 C17 121(2)
C20 C19 C18 118.9(18)
C20 C19 C22 120(2)
C18 C19 C22 121(2)
C19 C20 C21 124(2)
C20 C21 C16 118(2)
C28 C23 C24 114.2(12)
C28 C23 Ir3 131.6(10)
C24 C23 Ir3 114.1(9)
C23 C24 C25 124.6(12)
C23 C24 C29 113.8(12)
C25 C24 C29 121.6(12)
C26 C25 C24 120.8(12)
C25 C26 C27 112.1(13)
C25 C26 Ir4 132.1(11)
C27 C26 Ir4 115.8(10)
C28 C27 C26 127.6(14)
C28 C27 C37 121.0(14)
C26 C27 C37 111.4(12)
C23 C28 C27 120.5(14)
N3 C29 C24 117.7(13)
C31 C30 N3 123.7(14)
C31 C30 C35 119.6(13)
N3 C30 C35 116.4(12)
C30 C31 C32 119.4(14)
C33 C32 C31 121.3(15)
C32 C33 C34 122.1(16)
C32 C33 C36 121.7(18)
C34 C33 C36 116.2(16)
C33 C34 C35 118.1(16)
C34 C35 C30 118.7(14)
N4 C37 C27 118.9(13)
C39 C38 C43 123.4(15)
C39 C38 N4 121.1(14)
C43 C38 N4 115.5(13)
C38 C39 C40 119.2(18)
C39 C40 C41 123.7(18)
C42 C41 C40 113.0(16)
C42 C41 C44 120.7(17)
C40 C41 C44 126.3(17)
C41 C42 C43 127.7(16)
C42 C43 C38 112.9(16)
C50 C45 C46 114.4(12)
C50 C45 Ir5 130.6(10)
C46 C45 Ir5 114.3(9)
C45 C46 C47 122.3(12)
C45 C46 C51 114.0(12)
C47 C46 C51 123.7(12)
C48 C47 C46 121.0(13)
C47 C48 C49 118.1(12)
C47 C48 Ir6 130.5(10)
C49 C48 Ir6 111.2(9)
C50 C49 C48 118.4(12)
C50 C49 C59 125.6(12)
C48 C49 C59 115.9(11)
C49 C50 C45 125.5(13)
N5 C51 C46 118.7(14)
C53 C52 C57 122.9(18)
C53 C52 N5 119.8(18)
C57 C52 N5 117.3(16)
C52 C53 C54 121(2)
C55 C54 C53 113(2)
C54 C55 C56 128(2)
C54 C55 C58 115(3)
C56 C55 C58 113(3)
C57 C56 C55 105(3)
C56 C57 C52 127(3)
N6 C59 C49 118.3(13)
C61 C60 C65 120.0
C61 C60 N6 115.7(16)
C65 C60 N6 123.3(16)
C60 C61 C62 120.0
C61 C62 C63 120.0
C64 C63 C62 120.0
C64 C63 C66 111(3)
C62 C63 C66 129(3)
C65 C64 C63 120.0
C64 C65 C60 120.0
N6 C60' C65' 123.2(16)
N6 C60' C61' 116.1(16)
C65' C60' C61' 120.0
C62' C61' C60' 120.0
C61' C62' C63' 120.0
C62' C63' C64' 120.0
C62' C63' C66' 133(3)
C64' C63' C66' 105(3)
C65' C64' C63' 120.0
C64' C65' C60' 120.0
N10 C67 N11 128.5(12)
N10 C67 C72 117.2(12)
N11 C67 C72 114.3(13)
N11 C68 N12 129.4(10)
N11 C68 C77 115.9(10)
N12 C68 C77 114.7(11)
N12 C69 N10 124.8(12)
N12 C69 C82 122.5(12)
N10 C69 C82 112.5(12)
C71 C70 N7 122.3(14)
C70 C71 C72 118.3(14)
C71 C72 C73 120.6(13)
C71 C72 C67 122.1(12)
C73 C72 C67 117.0(13)
C74 C73 C72 116.9(14)
N7 C74 C73 124.5(13)
N8 C75 C76 125.5(12)
C77 C76 C75 118.9(12)
C76 C77 C78 117.7(13)
C76 C77 C68 120.5(11)
C78 C77 C68 121.8(13)
C77 C78 C79 121.8(14)
C78 C79 N8 122.6(12)
N9 C80 C81 126.8(14)
C80 C81 C82 115.3(13)
C83 C82 C81 119.5(14)
C83 C82 C69 122.3(13)
C81 C82 C69 118.2(13)
C82 C83 C84 117.9(14)
N9 C84 C83 125.6(13)
N17 C85 N16 121.1(10)
N17 C85 C90 120.5(10)
N16 C85 C90 118.4(10)
N18 C86 N17 127.2(11)
N18 C86 C95 118.9(11)
N17 C86 C95 113.9(11)
N16 C87 N18 125.8(12)
N16 C87 C100 119.4(11)
N18 C87 C100 114.7(11)
N13 C88 C89 126.8(13)
C90 C89 C88 115.1(12)
C91 C90 C89 122.8(12)
C91 C90 C85 119.9(11)
C89 C90 C85 117.1(10)
C90 C91 C92 120.1(13)
C91 C92 N13 119.5(13)
N14 C93 C94 125.0(12)
C95 C94 C93 120.0(12)
C94 C95 C86 123.7(11)
C94 C95 C96 115.9(12)
C86 C95 C96 120.4(11)
C97 C96 C95 118.0(13)
N14 C97 C96 125.2(12)
C99 C98 N15 121.0(12)
C98 C99 C100 124.1(14)
C99 C100 C101 113.6(13)
C99 C100 C87 126.2(12)
C101 C100 C87 120.2(12)
C102 C101 C100 120.0(12)
N15 C102 C101 124.4(13)
C108 C103 C107 129.6(18)
C108 C103 C104 126.4(17)
C107 C103 C104 103.7(18)
C108 C103 Ir1 126.7(13)
C107 C103 Ir1 71.6(10)
C104 C103 Ir1 69.1(8)
C105 C104 C103 108.4(16)
C105 C104 C109 128.6(18)
C103 C104 C109 122.3(19)
C105 C104 Ir1 75.2(10)
C103 C104 Ir1 70.2(8)
C109 C104 Ir1 128.1(12)
C106 C105 C110 131(2)
C106 C105 C104 108.0(17)
C110 C105 C104 121.2(19)
C106 C105 Ir1 69.6(10)
C110 C105 Ir1 126.9(14)
C104 C105 Ir1 67.1(9)
C105 C106 C107 109.7(18)
C105 C106 C111 125(2)
C107 C106 C111 124(2)
C105 C106 Ir1 75.8(12)
C107 C106 Ir1 69.7(9)
C111 C106 Ir1 131.3(15)
C103 C107 C112 125(2)
C103 C107 C106 109.9(16)
C112 C107 C106 125(2)
C103 C107 Ir1 71.5(9)
C112 C107 Ir1 127.2(13)
C106 C107 Ir1 70.9(10)
C114 C113 C118 132.3(15)
C114 C113 C117 107.1(14)
C118 C113 C117 120.5(15)
C114 C113 Ir2 71.7(8)
C118 C113 Ir2 130.1(11)
C117 C113 Ir2 66.5(7)
C113 C114 C115 110.4(14)
C113 C114 C119 126.0(15)
C115 C114 C119 123.4(16)
C113 C114 Ir2 72.7(9)
C115 C114 Ir2 69.7(8)
C119 C114 Ir2 128.0(11)
C116 C115 C114 107.4(15)
C116 C115 C120 127.9(16)
C114 C115 C120 122.3(16)
C116 C115 Ir2 73.4(9)
C114 C115 Ir2 71.4(9)
C120 C115 Ir2 134.3(13)
C115 C116 C117 108.7(14)
C115 C116 C121 125(2)
C117 C116 C121 126.1(18)
C115 C116 Ir2 69.9(9)
C117 C116 Ir2 66.8(8)
C121 C116 Ir2 128.0(12)
C116 C117 C113 105.4(16)
C116 C117 C122 127.1(17)
C113 C117 C122 125.1(17)
C116 C117 Ir2 74.3(10)
C113 C117 Ir2 73.1(8)
C122 C117 Ir2 131.1(12)
C127 C123 C124 109.3(13)
C127 C123 C128 123.6(14)
C124 C123 C128 126.5(15)
C127 C123 Ir3 69.2(8)
C124 C123 Ir3 73.5(7)
C128 C123 Ir3 129.9(11)
C125 C124 C123 107.2(13)
C125 C124 C129 125.2(13)
C123 C124 C129 127.5(14)
C125 C124 Ir3 73.0(8)
C123 C124 Ir3 68.6(7)
C129 C124 Ir3 126.4(10)
C124 C125 C126 110.0(14)
C124 C125 C130 124.7(14)
C126 C125 C130 124.7(16)
C124 C125 Ir3 71.5(8)
C126 C125 Ir3 68.6(8)
C130 C125 Ir3 133.6(10)
C127 C126 C125 104.7(14)
C127 C126 C131 127.8(14)
C125 C126 C131 127.2(16)
C127 C126 Ir3 67.7(8)
C125 C126 Ir3 73.3(8)
C131 C126 Ir3 128.0(10)
C123 C127 C126 108.7(13)
C123 C127 C132 127.4(15)
C126 C127 C132 123.2(15)
C123 C127 Ir3 73.4(8)
C126 C127 Ir3 73.2(8)
C132 C127 Ir3 127.3(11)
C137 C133 C138 126.3(16)
C137 C133 C134 107.1(14)
C138 C133 C134 125.4(16)
C137 C133 Ir4 70.2(8)
C138 C133 Ir4 132.9(11)
C134 C133 Ir4 71.5(8)
C135 C134 C133 108.0(14)
C135 C134 C139 129.8(17)
C133 C134 C139 121.4(15)
C135 C134 Ir4 73.8(8)
C133 C134 Ir4 68.2(7)
C139 C134 Ir4 131.0(11)
C134 C135 C136 105.7(15)
C134 C135 C140 121.8(16)
C136 C135 C140 132.5(15)
C134 C135 Ir4 69.9(9)
C136 C135 Ir4 66.0(8)
C140 C135 Ir4 129.3(12)
C137 C136 C141 129.8(15)
C137 C136 C135 110.6(13)
C141 C136 C135 118.9(16)
C137 C136 Ir4 71.3(8)
C141 C136 Ir4 128.4(12)
C135 C136 Ir4 74.9(8)
C136 C137 C133 108.4(14)
C136 C137 C142 124.7(15)
C133 C137 C142 126.5(16)
C136 C137 Ir4 71.0(8)
C133 C137 Ir4 71.8(8)
C142 C137 Ir4 129.2(12)
C144 C143 C147 108.5(17)
C144 C143 C148 123(2)
C147 C143 C148 129(2)
C144 C143 Ir5 70.9(10)
C147 C143 Ir5 69.1(9)
C148 C143 Ir5 128.1(15)
C143 C144 C145 109.5(16)
C143 C144 C149 128(2)
C145 C144 C149 122(2)
C143 C144 Ir5 74.7(10)
C145 C144 Ir5 67.1(8)
C149 C144 Ir5 125.5(12)
C146 C145 C144 105.4(14)
C146 C145 C150 124(2)
C144 C145 C150 129(2)
C146 C145 Ir5 72.5(8)
C144 C145 Ir5 73.4(8)
C150 C145 Ir5 129.8(13)
C147 C146 C145 104.3(13)
C147 C146 C151 119.7(18)
C145 C146 C151 135.4(18)
C147 C146 Ir5 71.4(9)
C145 C146 Ir5 68.0(7)
C151 C146 Ir5 130.5(11)
C143 C147 C146 112.1(16)
C143 C147 C152 121(2)
C146 C147 C152 127.1(18)
C143 C147 Ir5 74.6(9)
C146 C147 Ir5 71.3(9)
C152 C147 Ir5 126.5(11)
C154 C153 C157 105.8(14)
C154 C153 C158 125.1(15)
C157 C153 C158 128.3(15)
C154 C153 Ir6 69.0(8)
C157 C153 Ir6 69.8(8)
C158 C153 Ir6 133.6(13)
C155 C154 C153 107.7(14)
C155 C154 C159 126.2(15)
C153 C154 C159 125.4(15)
C155 C154 Ir6 68.7(8)
C153 C154 Ir6 73.3(8)
C159 C154 Ir6 130.4(12)
C154 C155 C156 108.8(14)
C154 C155 C160 124.2(15)
C156 C155 C160 126.4(14)
C154 C155 Ir6 72.8(8)
C156 C155 Ir6 71.0(8)
C160 C155 Ir6 129.0(11)
C157 C156 C161 122.0(16)
C157 C156 C155 107.6(13)
C161 C156 C155 129.0(15)
C157 C156 Ir6 74.3(9)
C161 C156 Ir6 131.7(11)
C155 C156 Ir6 70.0(8)
C156 C157 C162 129.2(17)
C156 C157 C153 110.1(13)
C162 C157 C153 120.6(17)
C156 C157 Ir6 69.1(8)
C162 C157 Ir6 124.5(11)
C153 C157 Ir6 72.1(8)
F3 C163 F2 112(3)
F3 C163 F1 108(3)
F2 C163 F1 93(3)
F3 C163 S1 126(3)
F2 C163 S1 107(2)
F1 C163 S1 106(2)
F5 C164 F4 120(2)
F5 C164 F6 98(2)
F4 C164 F6 90.5(17)
F5 C164 S2 113.7(19)
F4 C164 S2 120.4(18)
F6 C164 S2 105.7(18)
F7 C165 F8 105.4(17)
F7 C165 F9 107.8(18)
F8 C165 F9 108.6(18)
F7 C165 S3 110.5(16)
F8 C165 S3 114.8(17)
F9 C165 S3 109.5(15)
F10 C166 F11 115(3)
F10 C166 F12 124(3)
F11 C166 F12 105(3)
F10 C166 S4 103.0(18)
F11 C166 S4 113.1(19)
F12 C166 S4 95.3(19)
C181 C168 C169 107.5(19)
C170 C169 C168 125(2)
C182 C170 C169 111(2)
C182 C170 C171 133(3)
C169 C170 C171 116(3)
C172 C171 C170 110(3)
C171 C172 C173 106(3)
C183 C173 C174 113(5)
C183 C173 C172 143(5)
C174 C173 C172 99(4)
C175 C174 C173 122(4)
C176 C175 C174 130(3)
C175 C176 C177 98(2)
C178 C177 C176 99(2)
C178 C177 C183 128(3)
C176 C177 C183 131(2)
C177 C178 C179 98(3)
C180 C179 C178 141(3)
C182 C180 C179 118(3)
C182 C180 C181 105(3)
C179 C180 C181 137(3)
C180 C181 C168 132(3)
C180 C182 C170 139(3)
C180 C182 C183 116(3)
C170 C182 C183 105(3)
C173 C183 C177 123(4)
C173 C183 C182 120(4)
C177 C183 C182 114.8(18)

loop_
_geom_bond_atom_site_label_1
_geom_bond_atom_site_label_2
_geom_bond_distance
Ir1 C1 2.012(15)
Ir1 N7 2.091(11)
Ir1 N1 2.138(12)
Ir1 C104 2.174(15)
Ir1 C103 2.189(16)
Ir1 C107 2.190(16)
Ir1 C106 2.206(18)
Ir1 C105 2.281(17)
Ir2 C4 2.068(17)
Ir2 N2 2.087(11)
Ir2 N13 2.104(10)
Ir2 C117 2.121(15)
Ir2 C115 2.176(15)
Ir2 C114 2.199(15)
Ir2 C113 2.212(12)
Ir2 C116 2.221(14)
Ir3 C23 2.042(12)
Ir3 N8 2.057(11)
Ir3 N3 2.109(11)
Ir3 C127 2.127(13)
Ir3 C123 2.180(13)
Ir3 C126 2.202(14)
Ir3 C124 2.245(12)
Ir3 C125 2.265(14)
Ir4 C26 2.035(13)
Ir4 N14 2.106(10)
Ir4 N4 2.109(11)
Ir4 C136 2.153(13)
Ir4 C137 2.157(13)
Ir4 C133 2.179(14)
Ir4 C134 2.226(14)
Ir4 C135 2.276(15)
Ir5 N9 2.066(12)
Ir5 C45 2.077(12)
Ir5 N5 2.084(11)
Ir5 C145 2.128(12)
Ir5 C146 2.188(14)
Ir5 C147 2.189(15)
Ir5 C144 2.214(16)
Ir5 C143 2.259(15)
Ir6 N15 2.078(10)
Ir6 C48 2.106(12)
Ir6 N6 2.116(12)
Ir6 C155 2.155(15)
Ir6 C156 2.170(13)
Ir6 C154 2.211(12)
Ir6 C157 2.236(15)
Ir6 C153 2.268(15)
N1 C7 1.299(18)
N1 C8 1.432(18)
N2 C15 1.277(18)
N2 C16 1.432(19)
N3 C29 1.277(17)
N3 C30 1.441(16)
N4 C37 1.304(16)
N4 C38 1.441(17)
N5 C51 1.286(17)
N5 C52 1.461(18)
N6 C59 1.259(17)
N6 C60' 1.43(2)
N6 C60 1.58(2)
N7 C74 1.281(17)
N7 C70 1.395(18)
N8 C75 1.346(16)
N8 C79 1.385(17)
N9 C80 1.314(16)
N9 C84 1.339(16)
N10 C67 1.270(17)
N10 C69 1.379(16)
N11 C68 1.272(14)
N11 C67 1.379(17)
N12 C69 1.312(15)
N12 C68 1.335(14)
N13 C88 1.310(16)
N13 C92 1.403(16)
N14 C97 1.303(16)
N14 C93 1.332(15)
N15 C102 1.343(16)
N15 C98 1.355(15)
N16 C87 1.274(15)
N16 C85 1.382(14)
N17 C86 1.328(15)
N17 C85 1.368(14)
N18 C86 1.322(15)
N18 C87 1.374(15)
O1 S1 1.440(14)
O2 S1 1.40(2)
O3 S1 1.449(16)
O4 S2 1.379(13)
O5 S2 1.433(18)
O6 S2 1.433(14)
O7 S3 1.27(3)
O8 S3 1.55(3)
O9 S3 1.48(3)
O10 S4 1.440(16)
O11 S4 1.596(13)
O12 S4 1.335(12)
S1 C163 1.802(18)
S2 C164 1.70(3)
S3 C165 1.755(18)
S4 C166 1.895(16)
F1 C163 1.48(4)
F2 C163 1.42(4)
F3 C163 1.14(4)
F4 C164 1.348(17)
F5 C164 1.273(17)
F6 C164 1.436(17)
F7 C165 1.308(19)
F8 C165 1.318(18)
F9 C165 1.319(19)
F10 C166 1.01(2)
F11 C166 1.19(3)
F12 C166 1.33(3)
C1 C2 1.430(19)
C1 C6 1.435(19)
C2 C3 1.348(18)
C2 C7 1.47(2)
C3 C4 1.410(19)
C4 C5 1.400(18)
C5 C6 1.38(2)
C5 C15 1.395(19)
C8 C9 1.26(2)
C8 C13 1.34(2)
C9 C10 1.35(3)
C10 C11 1.27(3)
C11 C12 1.24(3)
C11 C14 1.52(3)
C12 C13 1.47(3)
C16 C17 1.40(2)
C16 C21 1.43(2)
C17 C18 1.41(2)
C18 C19 1.37(3)
C19 C20 1.35(3)
C19 C22 1.47(2)
C20 C21 1.39(2)
C23 C28 1.339(18)
C23 C24 1.421(17)
C24 C25 1.434(17)
C24 C29 1.456(19)
C25 C26 1.341(17)
C26 C27 1.44(2)
C27 C28 1.368(19)
C27 C37 1.485(19)
C30 C31 1.333(18)
C30 C35 1.45(2)
C31 C32 1.40(2)
C32 C33 1.33(2)
C33 C34 1.38(2)
C33 C36 1.54(2)
C34 C35 1.40(2)
C38 C39 1.33(2)
C38 C43 1.43(2)
C39 C40 1.36(2)
C40 C41 1.44(2)
C41 C42 1.33(2)
C41 C44 1.50(2)
C42 C43 1.42(2)
C45 C50 1.362(18)
C45 C46 1.374(16)
C46 C47 1.422(18)
C46 C51 1.430(18)
C47 C48 1.316(18)
C48 C49 1.430(17)
C49 C50 1.358(18)
C49 C59 1.439(17)
C52 C53 1.33(2)
C52 C57 1.40(3)
C53 C54 1.40(2)
C54 C55 1.39(3)
C55 C56 1.56(4)
C55 C58 1.62(4)
C56 C57 1.32(3)
C60 C61 1.395(10)
C60 C65 1.396(10)
C61 C62 1.396(10)
C62 C63 1.396(10)
C63 C64 1.396(10)
C63 C66 1.50(2)
C64 C65 1.395(10)
C60' C65' 1.512(16)
C60' C61' 1.513(16)
C61' C62' 1.512(16)
C62' C63' 1.513(16)
C63' C64' 1.513(16)
C63' C66' 1.533(19)
C64' C65' 1.512(16)
C67 C72 1.574(18)
C68 C77 1.508(16)
C69 C82 1.513(18)
C70 C71 1.325(18)
C71 C72 1.344(18)
C72 C73 1.381(17)
C73 C74 1.35(2)
C75 C76 1.379(18)
C76 C77 1.352(17)
C77 C78 1.354(17)
C78 C79 1.359(18)
C80 C81 1.380(18)
C81 C82 1.428(18)
C82 C83 1.355(19)
C83 C84 1.372(19)
C85 C90 1.490(16)
C86 C95 1.464(16)
C87 C100 1.467(18)
C88 C89 1.378(19)
C89 C90 1.349(17)
C90 C91 1.323(16)
C91 C92 1.385(17)
C93 C94 1.381(17)
C94 C95 1.338(17)
C95 C96 1.466(17)
C96 C97 1.368(18)
C98 C99 1.341(18)
C99 C100 1.398(18)
C100 C101 1.413(17)
C101 C102 1.356(19)
C103 C108 1.38(2)
C103 C107 1.39(2)
C103 C104 1.52(2)
C104 C105 1.44(2)
C104 C109 1.59(3)
C105 C106 1.34(2)
C105 C110 1.42(2)
C106 C107 1.48(3)
C106 C111 1.49(3)
C107 C112 1.45(2)
C113 C114 1.35(2)
C113 C118 1.422(19)
C113 C117 1.50(2)
C114 C115 1.46(2)
C114 C119 1.51(2)
C115 C116 1.38(2)
C115 C120 1.55(2)
C116 C117 1.45(3)
C116 C121 1.52(2)
C117 C122 1.52(3)
C123 C127 1.38(2)
C123 C124 1.437(18)
C123 C128 1.47(2)
C124 C125 1.38(2)
C124 C129 1.447(18)
C125 C126 1.459(19)
C125 C130 1.54(2)
C126 C127 1.45(2)
C126 C131 1.46(2)
C127 C132 1.47(2)
C133 C137 1.41(2)
C133 C138 1.48(2)
C133 C134 1.52(2)
C134 C135 1.41(2)
C134 C139 1.53(2)
C135 C136 1.49(2)
C135 C140 1.55(3)
C136 C137 1.40(2)
C136 C141 1.47(2)
C137 C142 1.45(2)
C143 C144 1.32(2)
C143 C147 1.38(2)
C143 C148 1.51(3)
C144 C145 1.47(2)
C144 C149 1.57(2)
C145 C146 1.46(2)
C145 C150 1.49(2)
C146 C147 1.40(2)
C146 C151 1.51(2)
C147 C152 1.55(2)
C153 C154 1.44(2)
C153 C157 1.47(2)
C153 C158 1.52(2)
C154 C155 1.44(2)
C154 C159 1.47(2)
C155 C156 1.44(2)
C155 C160 1.51(2)
C156 C157 1.39(2)
C156 C161 1.42(2)
C157 C162 1.47(2)
C168 C181 1.379(19)
C168 C169 1.401(19)
C169 C170 1.344(18)
C170 C182 1.31(3)
C170 C171 1.78(4)
C171 C172 1.51(4)
C172 C173 1.51(5)
C173 C183 1.12(5)
C173 C174 1.45(5)
C174 C175 1.446(19)
C175 C176 1.391(18)
C176 C177 1.50(4)
C177 C178 1.355(18)
C177 C183 1.51(4)
C178 C179 1.50(4)
C179 C180 1.33(4)
C180 C182 1.21(3)
C180 C181 1.37(4)
C182 C183 1.61(3)

loop_
_platon_squeeze_void_nr
_platon_squeeze_void_average_x
_platon_squeeze_void_average_y
_platon_squeeze_void_average_z
_platon_squeeze_void_volume
_platon_squeeze_void_count_electrons
1 -0.028 0.481 -0.014 13322.6 3599.1
2 0.187 0.563 0.158 7.0 0.2
3 0.687 0.063 0.158 7.0 0.2
4 0.113 0.082 0.174 15.4 -4.1
5 0.613 0.582 0.174 15.4 -4.1
6 0.387 0.582 0.326 15.8 -2.8
7 0.887 0.082 0.326 15.8 -2.8
8 0.313 0.063 0.342 6.8 -0.1
9 0.813 0.563 0.342 6.8 -0.1
10 0.187 0.437 0.658 7.1 0.2
11 0.687 0.937 0.658 7.1 0.2
12 0.113 0.918 0.674 15.3 -3.7
13 0.613 0.418 0.674 15.3 -3.7
14 0.387 0.418 0.826 15.8 -4.2
15 0.887 0.918 0.826 15.8 -4.2
16 0.313 0.937 0.842 6.9 -0.4
17 0.813 0.437 0.842 6.9 -0.4
